data_1503086
loop_
_publ_author_name
'Ogoshi, Sensuke'
'Nishimura, Akira'
'Ohashi, Masato'

_publ_section_title
;
 Nickel-catalyzed [2 + 2 + 2] cycloaddition of two enones and an alkyne.
;
_journal_issue 15
_journal_name_full 'Organic letters'
_journal_page_first 3450
_journal_page_last 3452
_journal_paper_doi 10.1021/ol101264r
_journal_volume 12
_journal_year 2010
_chemical_formula_moiety 'C44 H49 Ni O P '
_chemical_formula_sum 'C44 H49 Ni O P'
_chemical_formula_weight 683.54
_space_group_IT_number 14
_symmetry_cell_setting monoclinic
_symmetry_Int_Tables_number 14
_symmetry_space_group_name_Hall '-P 2ybc'
_symmetry_space_group_name_H-M 'P 1 21/c 1'
_cell_angle_alpha 90.0000
_cell_angle_beta 97.9023(15)
_cell_angle_gamma 90.0000
_cell_formula_units_Z 4
_cell_length_a 12.8408(5)
_cell_length_b 15.1873(6)
_cell_length_c 18.4530(9)
_cell_measurement_reflns_used 21072
_cell_measurement_temperature 123.1
_cell_measurement_theta_max 30.0
_cell_measurement_theta_min 3.1
_cell_volume 3564.5(3)
_computing_cell_refinement PROCESS-AUTO
_computing_data_collection PROCESS-AUTO
_computing_data_reduction CrystalStructure
_computing_publication_material 'CrystalStructure 3.8'
_computing_structure_refinement SHELXL
_computing_structure_solution SIR92
_diffrn_detector_area_resol_mean 10.00
_diffrn_measured_fraction_theta_full 0.991
_diffrn_measured_fraction_theta_max 0.991
_diffrn_measurement_device_type 'Rigaku RAXIS-RAPID'
_diffrn_measurement_method \w
_diffrn_radiation_type 'Mo K\a'
_diffrn_radiation_wavelength 0.71075
_diffrn_reflns_av_R_equivalents 0.069
_diffrn_reflns_limit_h_max 17
_diffrn_reflns_limit_h_min -18
_diffrn_reflns_limit_k_max 21
_diffrn_reflns_limit_k_min -21
_diffrn_reflns_limit_l_max 25
_diffrn_reflns_limit_l_min -25
_diffrn_reflns_number 40655
_diffrn_reflns_theta_full 30.02
_diffrn_reflns_theta_max 30.02
_exptl_absorpt_coefficient_mu 0.623
_exptl_absorpt_correction_T_max 0.883
_exptl_absorpt_correction_T_min 0.683
_exptl_absorpt_correction_type multi-scan
_exptl_absorpt_process_details
;
    Higashi, T. (1995). Program for Absorption Correction.
    Rigaku Corporation, Tokyo, Japan.
;
_exptl_crystal_colour red
_exptl_crystal_density_diffrn 1.274
_exptl_crystal_density_method 'not measured'
_exptl_crystal_description block
_exptl_crystal_F_000 1456.00
_exptl_crystal_size_max 0.30
_exptl_crystal_size_mid 0.30
_exptl_crystal_size_min 0.20
_refine_diff_density_max 0.88
_refine_diff_density_min -0.85
_refine_ls_extinction_method none
_refine_ls_goodness_of_fit_ref 1.061
_refine_ls_hydrogen_treatment refall
_refine_ls_number_parameters 425
_refine_ls_number_reflns 10301
_refine_ls_R_factor_gt 0.0527
_refine_ls_shift/su_max 0.0000
_refine_ls_structure_factor_coef Fsqd
_refine_ls_weighting_details 'w = 1/[\s^2^(Fo^2^)+(0.0457P)^2^+3.3224P] where P=(Fo^2^+2Fc^2^)/3'
_refine_ls_weighting_scheme calc
_refine_ls_wR_factor_ref 0.1320
_reflns_number_gt 6995
_reflns_number_total 10301
_reflns_threshold_expression F^2^>2.0\s(F^2^)
_cod_data_source_file ol101264r_si_002.cif
_cod_data_source_block '_15'
_cod_original_formula_sum 'C44 H49 Ni O P '
_cod_database_code 1503086

loop_
_symmetry_equiv_pos_site_id
_symmetry_equiv_pos_as_xyz
1 +X,+Y,+Z
2 -X,1/2+Y,1/2-Z
3 -X,-Y,-Z
4 +X,1/2-Y,1/2+Z

loop_
_atom_site_label
_atom_site_type_symbol
_atom_site_fract_x
_atom_site_fract_y
_atom_site_fract_z
_atom_site_U_iso_or_equiv
_atom_site_adp_type
_atom_site_occupancy
_atom_site_symmetry_multiplicity
_atom_site_calc_flag
_atom_site_refinement_flags
Ni(1) Ni 0.20691(2) 0.088852(19) 0.814175(16) 0.02018(8) Uani 1.00 1 d .
P(1) P 0.09564(5) 0.20056(4) 0.81412(3) 0.02023(13) Uani 1.00 1 d .
O(1) O 0.15341(13) 0.00337(11) 0.87948(9) 0.0261(3) Uani 1.00 1 d .
C(1) C 0.23897(18) -0.03295(15) 0.86021(13) 0.0230(4) Uani 1.00 1 d .
C(2) C 0.24341(17) -0.03077(14) 0.78426(13) 0.0218(4) Uani 1.00 1 d .
C(3) C 0.33897(17) -0.03516(14) 0.74387(13) 0.0202(4) Uani 1.00 1 d .
C(4) C 0.36448(17) 0.06015(15) 0.72618(12) 0.0200(4) Uani 1.00 1 d .
C(5) C 0.30768(17) 0.12479(15) 0.75273(12) 0.0203(4) Uani 1.00 1 d .
C(6) C 0.32237(19) -0.06372(16) 0.91815(13) 0.0242(4) Uani 1.00 1 d .
C(7) C 0.3831(2) -0.13736(16) 0.90693(15) 0.0292(5) Uani 1.00 1 d .
C(8) C 0.4586(2) -0.16770(18) 0.96273(16) 0.0357(6) Uani 1.00 1 d .
C(9) C 0.4740(2) -0.1245(2) 1.02956(17) 0.0388(6) Uani 1.00 1 d .
C(10) C 0.4123(2) -0.05264(19) 1.04166(15) 0.0352(6) Uani 1.00 1 d .
C(11) C 0.3360(2) -0.02279(17) 0.98640(14) 0.0297(5) Uani 1.00 1 d .
C(12) C 0.31297(17) -0.09450(15) 0.67753(13) 0.0209(4) Uani 1.00 1 d .
C(13) C 0.24269(19) -0.06691(16) 0.61750(14) 0.0272(5) Uani 1.00 1 d .
C(14) C 0.2153(2) -0.12204(18) 0.55811(14) 0.0307(5) Uani 1.00 1 d .
C(15) C 0.2556(2) -0.20653(18) 0.55809(15) 0.0343(6) Uani 1.00 1 d .
C(16) C 0.3236(2) -0.23497(18) 0.61818(15) 0.0341(6) Uani 1.00 1 d .
C(17) C 0.35251(19) -0.17913(16) 0.67718(14) 0.0260(5) Uani 1.00 1 d .
C(18) C 0.45909(17) 0.07733(15) 0.68818(13) 0.0214(4) Uani 1.00 1 d .
C(19) C 0.54781(18) 0.11529(16) 0.72789(14) 0.0252(5) Uani 1.00 1 d .
C(20) C 0.63714(19) 0.13294(17) 0.69544(16) 0.0314(5) Uani 1.00 1 d .
C(21) C 0.6397(2) 0.11331(18) 0.62261(16) 0.0343(6) Uani 1.00 1 d .
C(22) C 0.5521(2) 0.07611(19) 0.58244(16) 0.0358(6) Uani 1.00 1 d .
C(23) C 0.4626(2) 0.05750(17) 0.61487(14) 0.0288(5) Uani 1.00 1 d .
C(24) C 0.32954(17) 0.21876(15) 0.73726(13) 0.0203(4) Uani 1.00 1 d .
C(25) C 0.36210(18) 0.27767(16) 0.79397(14) 0.0259(5) Uani 1.00 1 d .
C(26) C 0.38010(19) 0.36608(17) 0.77982(16) 0.0313(5) Uani 1.00 1 d .
C(27) C 0.3650(2) 0.39718(16) 0.70883(17) 0.0334(6) Uani 1.00 1 d .
C(28) C 0.3339(2) 0.33969(17) 0.65177(16) 0.0326(5) Uani 1.00 1 d .
C(29) C 0.31646(19) 0.25124(16) 0.66550(14) 0.0265(5) Uani 1.00 1 d .
C(30) C -0.02767(18) 0.16312(17) 0.84457(14) 0.0266(5) Uani 1.00 1 d .
C(31) C -0.0160(2) 0.13514(18) 0.92578(15) 0.0318(5) Uani 1.00 1 d .
C(32) C -0.0895(3) 0.0566(3) 0.9270(2) 0.0720(12) Uani 1.00 1 d .
C(33) C -0.1398(4) 0.0394(3) 0.8552(2) 0.103(2) Uani 1.00 1 d .
C(34) C -0.0764(2) 0.0819(2) 0.80183(16) 0.0375(6) Uani 1.00 1 d .
C(35) C 0.13422(18) 0.30283(16) 0.86481(13) 0.0248(5) Uani 1.00 1 d .
C(36) C 0.0481(2) 0.36898(19) 0.87754(17) 0.0372(6) Uani 1.00 1 d .
C(37) C 0.1043(2) 0.4338(2) 0.93323(18) 0.0461(7) Uani 1.00 1 d .
C(38) C 0.1999(2) 0.3849(2) 0.97278(17) 0.0454(7) Uani 1.00 1 d .
C(39) C 0.1949(2) 0.29111(18) 0.94184(14) 0.0325(5) Uani 1.00 1 d .
C(40) C 0.06056(18) 0.24160(16) 0.71973(13) 0.0241(4) Uani 1.00 1 d .
C(41) C 0.0508(2) 0.16944(17) 0.66052(13) 0.0289(5) Uani 1.00 1 d .
C(42) C -0.0015(2) 0.2184(2) 0.59385(17) 0.0525(8) Uani 1.00 1 d .
C(43) C -0.0801(2) 0.2781(2) 0.62059(16) 0.0464(7) Uani 1.00 1 d .
C(44) C -0.0404(2) 0.29865(18) 0.70084(14) 0.0324(5) Uani 1.00 1 d .
H(1) H 0.1814 -0.0610 0.7562 0.026 Uiso 1.00 1 c R
H(2) H 0.3995 -0.0608 0.7771 0.024 Uiso 1.00 1 c R
H(3) H 0.3729 -0.1669 0.8611 0.035 Uiso 1.00 1 c R
H(4) H 0.4997 -0.2180 0.9550 0.043 Uiso 1.00 1 c R
H(5) H 0.5269 -0.1442 1.0671 0.047 Uiso 1.00 1 c R
H(6) H 0.4222 -0.0237 1.0878 0.042 Uiso 1.00 1 c R
H(7) H 0.2928 0.0258 0.9952 0.036 Uiso 1.00 1 c R
H(8) H 0.2132 -0.0095 0.6173 0.033 Uiso 1.00 1 c R
H(9) H 0.1685 -0.1017 0.5171 0.037 Uiso 1.00 1 c R
H(10) H 0.2367 -0.2444 0.5174 0.041 Uiso 1.00 1 c R
H(11) H 0.3509 -0.2932 0.6191 0.041 Uiso 1.00 1 c R
H(12) H 0.4000 -0.1994 0.7178 0.031 Uiso 1.00 1 c R
H(13) H 0.5473 0.1294 0.7780 0.030 Uiso 1.00 1 c R
H(14) H 0.6969 0.1587 0.7236 0.038 Uiso 1.00 1 c R
H(15) H 0.7008 0.1252 0.6005 0.041 Uiso 1.00 1 c R
H(16) H 0.5527 0.0630 0.5322 0.043 Uiso 1.00 1 c R
H(17) H 0.4034 0.0310 0.5866 0.035 Uiso 1.00 1 c R
H(18) H 0.3721 0.2571 0.8430 0.031 Uiso 1.00 1 c R
H(19) H 0.4028 0.4051 0.8191 0.038 Uiso 1.00 1 c R
H(20) H 0.3760 0.4577 0.6992 0.040 Uiso 1.00 1 c R
H(21) H 0.3244 0.3608 0.6028 0.039 Uiso 1.00 1 c R
H(22) H 0.2955 0.2124 0.6258 0.032 Uiso 1.00 1 c R
H(23) H -0.0796 0.2125 0.8372 0.032 Uiso 1.00 1 c R
H(24) H 0.0575 0.1182 0.9436 0.038 Uiso 1.00 1 c R
H(25) H -0.0369 0.1836 0.9566 0.038 Uiso 1.00 1 c R
H(26) H -0.0489 0.0042 0.9463 0.086 Uiso 1.00 1 c R
H(27) H -0.1429 0.0693 0.9595 0.086 Uiso 1.00 1 c R
H(28) H -0.2120 0.0638 0.8488 0.124 Uiso 1.00 1 c R
H(29) H -0.1444 -0.0249 0.8466 0.124 Uiso 1.00 1 c R
H(30) H -0.1219 0.0998 0.7565 0.045 Uiso 1.00 1 c R
H(31) H -0.0211 0.0416 0.7890 0.045 Uiso 1.00 1 c R
H(32) H 0.1826 0.3347 0.8357 0.030 Uiso 1.00 1 c R
H(33) H 0.0202 0.3994 0.8315 0.045 Uiso 1.00 1 c R
H(34) H -0.0105 0.3392 0.8973 0.045 Uiso 1.00 1 c R
H(35) H 0.0570 0.4524 0.9685 0.055 Uiso 1.00 1 c R
H(36) H 0.1269 0.4867 0.9082 0.055 Uiso 1.00 1 c R
H(37) H 0.1974 0.3837 1.0261 0.054 Uiso 1.00 1 c R
H(38) H 0.2658 0.4142 0.9638 0.054 Uiso 1.00 1 c R
H(39) H 0.1571 0.2512 0.9717 0.039 Uiso 1.00 1 c R
H(40) H 0.2663 0.2674 0.9397 0.039 Uiso 1.00 1 c R
H(41) H 0.1205 0.2798 0.7099 0.029 Uiso 1.00 1 c R
H(42) H 0.1206 0.1467 0.6528 0.035 Uiso 1.00 1 c R
H(43) H 0.0066 0.1199 0.6734 0.035 Uiso 1.00 1 c R
H(44) H 0.0510 0.2527 0.5711 0.063 Uiso 1.00 1 c R
H(45) H -0.0367 0.1766 0.5572 0.063 Uiso 1.00 1 c R
H(46) H -0.1498 0.2491 0.6162 0.056 Uiso 1.00 1 c R
H(47) H -0.0870 0.3331 0.5914 0.056 Uiso 1.00 1 c R
H(48) H -0.0938 0.2826 0.7325 0.039 Uiso 1.00 1 c R
H(49) H -0.0237 0.3620 0.7074 0.039 Uiso 1.00 1 c R

loop_
_atom_site_aniso_label
_atom_site_aniso_U_11
_atom_site_aniso_U_22
_atom_site_aniso_U_33
_atom_site_aniso_U_12
_atom_site_aniso_U_13
_atom_site_aniso_U_23
Ni(1) 0.01903(14) 0.01745(15) 0.02504(17) 0.00101(12) 0.00649(11) 0.00083(12)
P(1) 0.0190(2) 0.0205(2) 0.0215(3) 0.0013(2) 0.0040(2) -0.0017(2)
O(1) 0.0249(8) 0.0225(8) 0.0334(9) -0.0004(6) 0.0137(7) 0.0030(7)
C(1) 0.0250(10) 0.0155(10) 0.0302(12) -0.0002(9) 0.0095(9) 0.0012(9)
C(2) 0.0203(10) 0.0150(10) 0.0305(12) -0.0015(8) 0.0043(9) 0.0013(9)
C(3) 0.0195(9) 0.0170(10) 0.0244(11) 0.0003(8) 0.0043(8) -0.0001(8)
C(4) 0.0200(9) 0.0205(10) 0.0199(10) -0.0019(8) 0.0041(8) -0.0004(8)
C(5) 0.0181(9) 0.0206(11) 0.0225(11) -0.0012(8) 0.0035(8) -0.0001(9)
C(6) 0.0263(11) 0.0214(11) 0.0268(12) -0.0028(9) 0.0103(9) 0.0033(9)
C(7) 0.0349(13) 0.0204(11) 0.0341(13) 0.0011(10) 0.0113(11) 0.0050(10)
C(8) 0.0353(13) 0.0289(13) 0.0448(16) 0.0069(11) 0.0125(12) 0.0151(12)
C(9) 0.0318(13) 0.0419(16) 0.0425(16) -0.0021(12) 0.0042(12) 0.0195(13)
C(10) 0.0401(14) 0.0367(14) 0.0295(14) -0.0096(12) 0.0071(11) 0.0040(11)
C(11) 0.0313(12) 0.0262(12) 0.0334(13) -0.0011(10) 0.0106(10) 0.0032(10)
C(12) 0.0206(9) 0.0178(10) 0.0253(11) -0.0036(8) 0.0072(8) -0.0014(9)
C(13) 0.0274(11) 0.0215(11) 0.0322(13) -0.0007(9) 0.0029(10) 0.0016(10)
C(14) 0.0313(12) 0.0323(13) 0.0274(12) -0.0056(11) 0.0006(10) 0.0005(10)
C(15) 0.0399(14) 0.0337(14) 0.0300(14) -0.0063(12) 0.0072(11) -0.0087(11)
C(16) 0.0401(14) 0.0249(12) 0.0377(15) 0.0043(11) 0.0070(12) -0.0081(11)
C(17) 0.0265(11) 0.0222(11) 0.0295(13) 0.0022(9) 0.0050(9) -0.0024(9)
C(18) 0.0215(10) 0.0175(10) 0.0260(11) 0.0025(8) 0.0055(8) 0.0005(8)
C(19) 0.0236(10) 0.0237(11) 0.0288(12) -0.0000(9) 0.0049(9) -0.0004(9)
C(20) 0.0213(11) 0.0292(13) 0.0445(16) -0.0021(10) 0.0064(10) -0.0011(11)
C(21) 0.0302(12) 0.0313(13) 0.0459(16) -0.0022(11) 0.0208(12) 0.0005(12)
C(22) 0.0408(14) 0.0364(15) 0.0339(14) -0.0046(12) 0.0178(12) -0.0041(11)
C(23) 0.0279(11) 0.0285(12) 0.0312(13) -0.0048(10) 0.0082(10) -0.0029(10)
C(24) 0.0176(9) 0.0169(10) 0.0273(12) 0.0008(8) 0.0064(8) -0.0020(9)
C(25) 0.0231(10) 0.0236(12) 0.0313(13) 0.0002(9) 0.0043(9) -0.0015(10)
C(26) 0.0262(11) 0.0218(12) 0.0460(16) -0.0030(10) 0.0058(11) -0.0062(11)
C(27) 0.0311(12) 0.0168(11) 0.0541(18) -0.0005(10) 0.0127(12) 0.0061(11)
C(28) 0.0352(13) 0.0270(13) 0.0373(15) 0.0035(11) 0.0113(11) 0.0109(11)
C(29) 0.0301(12) 0.0225(12) 0.0275(12) -0.0005(10) 0.0063(10) 0.0026(9)
C(30) 0.0227(10) 0.0293(12) 0.0295(13) 0.0014(10) 0.0096(9) -0.0004(10)
C(31) 0.0297(12) 0.0330(14) 0.0347(14) -0.0008(11) 0.0116(10) 0.0022(11)
C(32) 0.068(2) 0.092(3) 0.053(2) -0.046(2) 0.0014(18) 0.028(2)
C(33) 0.125(4) 0.121(4) 0.074(3) -0.094(3) 0.052(2) -0.035(2)
C(34) 0.0275(12) 0.0454(17) 0.0399(15) -0.0121(12) 0.0060(11) -0.0075(13)
C(35) 0.0237(10) 0.0229(11) 0.0281(12) 0.0012(9) 0.0040(9) -0.0033(9)
C(36) 0.0356(13) 0.0309(14) 0.0453(16) 0.0059(11) 0.0057(12) -0.0154(12)
C(37) 0.0527(18) 0.0343(15) 0.0513(19) 0.0027(14) 0.0064(15) -0.0183(14)
C(38) 0.0588(19) 0.0394(16) 0.0363(16) -0.0097(15) 0.0011(14) -0.0134(13)
C(39) 0.0333(13) 0.0354(14) 0.0279(13) -0.0014(11) 0.0015(10) -0.0050(11)
C(40) 0.0240(11) 0.0243(12) 0.0238(11) 0.0050(9) 0.0025(9) -0.0016(9)
C(41) 0.0335(12) 0.0289(13) 0.0242(12) 0.0064(11) 0.0036(10) -0.0035(10)
C(42) 0.066(2) 0.057(2) 0.0310(15) 0.0223(17) -0.0067(14) -0.0082(14)
C(43) 0.0462(17) 0.0524(19) 0.0373(16) 0.0197(15) -0.0066(13) -0.0042(14)
C(44) 0.0333(13) 0.0344(14) 0.0291(13) 0.0140(11) 0.0033(10) 0.0018(11)

loop_
_atom_type_symbol
_atom_type_description
_atom_type_scat_dispersion_real
_atom_type_scat_dispersion_imag
_atom_type_scat_source
C C 0.003 0.002
;
International Tables for Crystallography
(1992, Vol. C, Tables 4.2.6.8 and 6.1.1.4)
;
H H 0.000 0.000
;
International Tables for Crystallography
(1992, Vol. C, Table 6.1.1.4)
;
Ni Ni 0.339 1.112
;
International Tables for Crystallography
(1992, Vol. C, Tables 4.2.6.8 and 6.1.1.4)
;
O O 0.011 0.006
;
International Tables for Crystallography
(1992, Vol. C, Tables 4.2.6.8 and 6.1.1.4)
;
P P 0.102 0.094
;
International Tables for Crystallography
(1992, Vol. C, Tables 4.2.6.8 and 6.1.1.4)
;

loop_
_geom_angle_atom_site_label_1
_geom_angle_atom_site_label_2
_geom_angle_atom_site_label_3
_geom_angle
_geom_angle_publ_flag
P(1) Ni(1) O(1) 103.11(5) yes
P(1) Ni(1) C(1) 141.42(7) yes
P(1) Ni(1) C(2) 151.84(6) yes
P(1) Ni(1) C(5) 105.64(7) yes
O(1) Ni(1) C(1) 38.35(8) yes
O(1) Ni(1) C(2) 71.27(8) yes
O(1) Ni(1) C(5) 151.22(8) yes
C(1) Ni(1) C(2) 40.95(9) yes
C(1) Ni(1) C(5) 112.87(9) yes
C(2) Ni(1) C(5) 83.74(9) yes
Ni(1) P(1) C(30) 110.15(8) yes
Ni(1) P(1) C(35) 121.03(7) yes
Ni(1) P(1) C(40) 109.40(8) yes
C(30) P(1) C(35) 106.70(11) yes
C(30) P(1) C(40) 106.47(10) yes
C(35) P(1) C(40) 101.99(10) yes
Ni(1) O(1) C(1) 74.70(12) yes
Ni(1) C(1) O(1) 66.94(11) yes
Ni(1) C(1) C(2) 66.49(12) yes
Ni(1) C(1) C(6) 131.82(16) yes
O(1) C(1) C(2) 113.97(19) yes
O(1) C(1) C(6) 118.9(2) yes
C(2) C(1) C(6) 126.9(2) yes
Ni(1) C(2) C(1) 72.55(13) yes
Ni(1) C(2) C(3) 114.56(14) yes
C(1) C(2) C(3) 129.10(19) yes
C(2) C(3) C(4) 105.89(17) yes
C(2) C(3) C(12) 108.53(17) yes
C(4) C(3) C(12) 114.78(19) yes
C(3) C(4) C(5) 117.8(2) yes
C(3) C(4) C(18) 118.25(19) yes
C(5) C(4) C(18) 123.5(2) yes
Ni(1) C(5) C(4) 116.70(17) yes
Ni(1) C(5) C(24) 123.19(16) yes
C(4) C(5) C(24) 120.0(2) yes
C(1) C(6) C(7) 120.6(2) yes
C(1) C(6) C(11) 120.0(2) yes
C(7) C(6) C(11) 119.2(2) yes
C(6) C(7) C(8) 120.2(2) yes
C(7) C(8) C(9) 120.0(2) yes
C(8) C(9) C(10) 120.1(2) yes
C(9) C(10) C(11) 120.0(2) yes
C(6) C(11) C(10) 120.4(2) yes
C(3) C(12) C(13) 120.6(2) yes
C(3) C(12) C(17) 121.00(19) yes
C(13) C(12) C(17) 118.3(2) yes
C(12) C(13) C(14) 120.9(2) yes
C(13) C(14) C(15) 120.4(2) yes
C(14) C(15) C(16) 119.0(2) yes
C(15) C(16) C(17) 120.6(2) yes
C(12) C(17) C(16) 120.8(2) yes
C(4) C(18) C(19) 118.7(2) yes
C(4) C(18) C(23) 123.40(19) yes
C(19) C(18) C(23) 117.9(2) yes
C(18) C(19) C(20) 121.1(2) yes
C(19) C(20) C(21) 120.6(2) yes
C(20) C(21) C(22) 118.9(2) yes
C(21) C(22) C(23) 120.7(2) yes
C(18) C(23) C(22) 120.8(2) yes
C(5) C(24) C(25) 121.0(2) yes
C(5) C(24) C(29) 121.1(2) yes
C(25) C(24) C(29) 117.9(2) yes
C(24) C(25) C(26) 121.2(2) yes
C(25) C(26) C(27) 120.1(2) yes
C(26) C(27) C(28) 119.6(2) yes
C(27) C(28) C(29) 120.5(2) yes
C(24) C(29) C(28) 120.7(2) yes
P(1) C(30) C(31) 114.07(16) yes
P(1) C(30) C(34) 113.25(18) yes
C(31) C(30) C(34) 104.7(2) yes
C(30) C(31) C(32) 104.6(2) yes
C(31) C(32) C(33) 109.5(3) yes
C(32) C(33) C(34) 108.4(4) yes
C(30) C(34) C(33) 103.0(2) yes
P(1) C(35) C(36) 118.65(16) yes
P(1) C(35) C(39) 116.02(17) yes
C(36) C(35) C(39) 102.6(2) yes
C(35) C(36) C(37) 103.9(2) yes
C(36) C(37) C(38) 106.4(2) yes
C(37) C(38) C(39) 106.5(2) yes
C(35) C(39) C(38) 103.1(2) yes
P(1) C(40) C(41) 114.49(16) yes
P(1) C(40) C(44) 119.10(17) yes
C(41) C(40) C(44) 104.63(18) yes
C(40) C(41) C(42) 102.2(2) yes
C(41) C(42) C(43) 106.0(2) yes
C(42) C(43) C(44) 107.0(2) yes
C(40) C(44) C(43) 105.1(2) yes
Ni(1) C(2) H(1) 111.40(15) no
C(1) C(2) H(1) 111.4(2) no
C(3) C(2) H(1) 111.4(2) no
C(2) C(3) H(2) 109.2(2) no
C(4) C(3) H(2) 109.17(18) no
C(12) C(3) H(2) 109.16(19) no
C(6) C(7) H(3) 119.9(2) no
C(8) C(7) H(3) 119.9(2) no
C(7) C(8) H(4) 120.0(2) no
C(9) C(8) H(4) 120.0(2) no
C(8) C(9) H(5) 119.9(2) no
C(10) C(9) H(5) 119.9(2) no
C(9) C(10) H(6) 120.0(2) no
C(11) C(10) H(6) 120.0(2) no
C(6) C(11) H(7) 119.8(2) no
C(10) C(11) H(7) 119.8(2) no
C(12) C(13) H(8) 119.6(2) no
C(14) C(13) H(8) 119.6(2) no
C(13) C(14) H(9) 119.8(2) no
C(15) C(14) H(9) 119.8(2) no
C(14) C(15) H(10) 120.5(2) no
C(16) C(15) H(10) 120.5(2) no
C(15) C(16) H(11) 119.7(2) no
C(17) C(16) H(11) 119.7(2) no
C(12) C(17) H(12) 119.6(2) no
C(16) C(17) H(12) 119.6(2) no
C(18) C(19) H(13) 119.4(2) no
C(20) C(19) H(13) 119.4(2) no
C(19) C(20) H(14) 119.7(2) no
C(21) C(20) H(14) 119.7(2) no
C(20) C(21) H(15) 120.5(2) no
C(22) C(21) H(15) 120.5(2) no
C(21) C(22) H(16) 119.6(2) no
C(23) C(22) H(16) 119.6(2) no
C(18) C(23) H(17) 119.6(2) no
C(22) C(23) H(17) 119.6(2) no
C(24) C(25) H(18) 119.4(2) no
C(26) C(25) H(18) 119.4(2) no
C(25) C(26) H(19) 119.9(2) no
C(27) C(26) H(19) 119.9(2) no
C(26) C(27) H(20) 120.2(2) no
C(28) C(27) H(20) 120.2(2) no
C(27) C(28) H(21) 119.7(2) no
C(29) C(28) H(21) 119.7(2) no
C(24) C(29) H(22) 119.6(2) no
C(28) C(29) H(22) 119.7(2) no
P(1) C(30) H(23) 108.21(19) no
C(31) C(30) H(23) 108.2(2) no
C(34) C(30) H(23) 108.2(2) no
C(30) C(31) H(24) 110.8(2) no
C(30) C(31) H(25) 110.8(2) no
C(32) C(31) H(24) 110.8(2) no
C(32) C(31) H(25) 110.8(2) no
H(24) C(31) H(25) 108.9(2) no
C(31) C(32) H(26) 109.8(3) no
C(31) C(32) H(27) 109.8(3) no
C(33) C(32) H(26) 109.8(4) no
C(33) C(32) H(27) 109.8(3) no
H(26) C(32) H(27) 108.2(3) no
C(32) C(33) H(28) 110.0(4) no
C(32) C(33) H(29) 110.0(4) no
C(34) C(33) H(28) 110.0(4) no
C(34) C(33) H(29) 110.0(4) no
H(28) C(33) H(29) 108.4(5) no
C(30) C(34) H(30) 111.2(2) no
C(30) C(34) H(31) 111.2(2) no
C(33) C(34) H(30) 111.2(2) no
C(33) C(34) H(31) 111.2(3) no
H(30) C(34) H(31) 109.1(2) no
P(1) C(35) H(32) 106.19(17) no
C(36) C(35) H(32) 106.2(2) no
C(39) C(35) H(32) 106.20(19) no
C(35) C(36) H(33) 111.0(2) no
C(35) C(36) H(34) 111.0(2) no
C(37) C(36) H(33) 111.0(2) no
C(37) C(36) H(34) 111.0(2) no
H(33) C(36) H(34) 109.0(2) no
C(36) C(37) H(35) 110.5(2) no
C(36) C(37) H(36) 110.5(2) no
C(38) C(37) H(35) 110.5(2) no
C(38) C(37) H(36) 110.5(2) no
H(35) C(37) H(36) 108.6(2) no
C(37) C(38) H(37) 110.4(3) no
C(37) C(38) H(38) 110.4(2) no
C(39) C(38) H(37) 110.4(2) no
C(39) C(38) H(38) 110.4(2) no
H(37) C(38) H(38) 108.6(2) no
C(35) C(39) H(39) 111.1(2) no
C(35) C(39) H(40) 111.1(2) no
C(38) C(39) H(39) 111.1(2) no
C(38) C(39) H(40) 111.1(2) no
H(39) C(39) H(40) 109.1(2) no
P(1) C(40) H(41) 105.87(15) no
C(41) C(40) H(41) 105.9(2) no
C(44) C(40) H(41) 105.9(2) no
C(40) C(41) H(42) 111.3 no
C(40) C(41) H(43) 111.3 no
C(42) C(41) H(42) 111.3 no
C(42) C(41) H(43) 111.3 no
H(42) C(41) H(43) 109.2 no
C(41) C(42) H(44) 110.5 no
C(41) C(42) H(45) 110.5 no
C(43) C(42) H(44) 110.6 no
C(43) C(42) H(45) 110.5 no
H(44) C(42) H(45) 108.7 no
C(42) C(43) H(46) 110.3 no
C(42) C(43) H(47) 110.3 no
C(44) C(43) H(46) 110.3 no
C(44) C(43) H(47) 110.3 no
H(46) C(43) H(47) 108.6 no
C(40) C(44) H(48) 110.7 no
C(40) C(44) H(49) 110.7 no
C(43) C(44) H(48) 110.7 no
C(43) C(44) H(49) 110.7 no
H(48) C(44) H(49) 108.8 no

loop_
_geom_bond_atom_site_label_1
_geom_bond_atom_site_label_2
_geom_bond_distance
_geom_bond_publ_flag
Ni(1) P(1) 2.2180(6) yes
Ni(1) O(1) 1.9589(17) yes
Ni(1) C(1) 2.054(2) yes
Ni(1) C(2) 1.974(2) yes
Ni(1) C(5) 1.913(2) yes
P(1) C(30) 1.841(2) yes
P(1) C(35) 1.845(2) yes
P(1) C(40) 1.846(2) yes
O(1) C(1) 1.321(2) yes
C(1) C(2) 1.411(3) yes
C(1) C(6) 1.481(3) yes
C(2) C(3) 1.522(3) yes
C(3) C(4) 1.529(3) yes
C(3) C(12) 1.520(3) yes
C(4) C(5) 1.354(3) yes
C(4) C(18) 1.507(3) yes
C(5) C(24) 1.490(3) yes
C(6) C(7) 1.395(3) yes
C(6) C(11) 1.394(3) yes
C(7) C(8) 1.392(3) yes
C(8) C(9) 1.387(4) yes
C(9) C(10) 1.384(4) yes
C(10) C(11) 1.390(3) yes
C(12) C(13) 1.394(3) yes
C(12) C(17) 1.382(3) yes
C(13) C(14) 1.386(3) yes
C(14) C(15) 1.384(3) yes
C(15) C(16) 1.384(3) yes
C(16) C(17) 1.390(3) yes
C(18) C(19) 1.392(3) yes
C(18) C(23) 1.393(3) yes
C(19) C(20) 1.391(3) yes
C(20) C(21) 1.381(4) yes
C(21) C(22) 1.380(3) yes
C(22) C(23) 1.395(4) yes
C(24) C(25) 1.396(3) yes
C(24) C(29) 1.401(3) yes
C(25) C(26) 1.393(3) yes
C(26) C(27) 1.381(4) yes
C(27) C(28) 1.384(3) yes
C(28) C(29) 1.391(3) yes
C(30) C(31) 1.545(3) yes
C(30) C(34) 1.549(3) yes
C(31) C(32) 1.523(5) yes
C(32) C(33) 1.416(5) yes
C(33) C(34) 1.506(6) yes
C(35) C(36) 1.536(3) yes
C(35) C(39) 1.535(3) yes
C(36) C(37) 1.530(4) yes
C(37) C(38) 1.531(4) yes
C(38) C(39) 1.532(4) yes
C(40) C(41) 1.540(3) yes
C(40) C(44) 1.558(3) yes
C(41) C(42) 1.513(3) yes
C(42) C(43) 1.491(5) yes
C(43) C(44) 1.531(3) yes
C(2) H(1) 1.000(2) no
C(3) H(2) 1.000(2) no
C(7) H(3) 0.950(2) no
C(8) H(4) 0.950(2) no
C(9) H(5) 0.950(2) no
C(10) H(6) 0.950(2) no
C(11) H(7) 0.950(2) no
C(13) H(8) 0.950(2) no
C(14) H(9) 0.950(2) no
C(15) H(10) 0.950(2) no
C(16) H(11) 0.950(2) no
C(17) H(12) 0.950(2) no
C(19) H(13) 0.950(2) no
C(20) H(14) 0.950(2) no
C(21) H(15) 0.950(2) no
C(22) H(16) 0.950(2) no
C(23) H(17) 0.950(2) no
C(25) H(18) 0.950(2) no
C(26) H(19) 0.950(2) no
C(27) H(20) 0.950(2) no
C(28) H(21) 0.950(2) no
C(29) H(22) 0.950(2) no
C(30) H(23) 1.000(2) no
C(31) H(24) 0.990(2) no
C(31) H(25) 0.990(2) no
C(32) H(26) 0.990(4) no
C(32) H(27) 0.990(4) no
C(33) H(28) 0.990(5) no
C(33) H(29) 0.990(5) no
C(34) H(30) 0.990(2) no
C(34) H(31) 0.990(2) no
C(35) H(32) 1.000(2) no
C(36) H(33) 0.990(2) no
C(36) H(34) 0.990(3) no
C(37) H(35) 0.990(3) no
C(37) H(36) 0.990(3) no
C(38) H(37) 0.990(3) no
C(38) H(38) 0.990(3) no
C(39) H(39) 0.990(2) no
C(39) H(40) 0.990(2) no
C(40) H(41) 1.000(2) no
C(41) H(42) 0.990 no
C(41) H(43) 0.990 no
C(42) H(44) 0.990 no
C(42) H(45) 0.990 no
C(43) H(46) 0.990 no
C(43) H(47) 0.990 no
C(44) H(48) 0.990 no
C(44) H(49) 0.990 no

loop_
_geom_contact_atom_site_label_1
_geom_contact_atom_site_label_2
_geom_contact_distance
_geom_contact_site_symmetry_2
Ni(1) C(3) 2.951(2) .
Ni(1) C(4) 2.797(2) .
Ni(1) C(6) 3.235(2) .
Ni(1) C(24) 3.000(2) .
Ni(1) C(25) 3.541(2) .
Ni(1) C(30) 3.335(2) .
Ni(1) C(35) 3.542(2) .
Ni(1) C(40) 3.324(2) .
Ni(1) C(41) 3.463(2) .
P(1) O(1) 3.2753(17) .
P(1) C(5) 3.297(2) .
P(1) C(24) 3.504(2) .
P(1) C(31) 2.846(2) .
P(1) C(34) 2.836(2) .
P(1) C(36) 2.912(3) .
P(1) C(39) 2.871(2) .
P(1) C(41) 2.853(2) .
P(1) C(44) 2.939(2) .
O(1) P(1) 3.2753(17) .
O(1) C(2) 2.291(3) .
O(1) C(6) 2.414(2) .
O(1) C(11) 2.876(2) .
O(1) C(30) 3.361(2) .
O(1) C(31) 3.159(3) .
O(1) C(32) 3.450(4) .
O(1) C(34) 3.320(3) .
O(1) C(43) 3.548(3) 2_546
C(1) C(3) 2.649(3) .
C(1) C(4) 3.437(3) .
C(1) C(5) 3.306(3) .
C(1) C(7) 2.499(3) .
C(1) C(11) 2.490(3) .
C(1) C(43) 3.566(4) 2_546
C(2) O(1) 2.291(3) .
C(2) C(4) 2.435(3) .
C(2) C(5) 2.595(3) .
C(2) C(6) 2.587(3) .
C(2) C(7) 3.138(3) .
C(2) C(12) 2.469(3) .
C(2) C(13) 3.125(3) .
C(2) C(17) 3.421(3) .
C(3) Ni(1) 2.951(2) .
C(3) C(1) 2.649(3) .
C(3) C(5) 2.471(3) .
C(3) C(6) 3.281(3) .
C(3) C(7) 3.364(3) .
C(3) C(13) 2.531(3) .
C(3) C(17) 2.527(3) .
C(3) C(18) 2.606(3) .
C(3) C(19) 3.566(3) .
C(3) C(23) 3.348(3) .
C(4) Ni(1) 2.797(2) .
C(4) C(1) 3.437(3) .
C(4) C(2) 2.435(3) .
C(4) C(12) 2.568(3) .
C(4) C(13) 3.054(3) .
C(4) C(19) 2.495(3) .
C(4) C(23) 2.553(3) .
C(4) C(24) 2.464(3) .
C(4) C(25) 3.534(3) .
C(4) C(29) 3.141(3) .
C(5) P(1) 3.297(2) .
C(5) C(1) 3.306(3) .
C(5) C(2) 2.595(3) .
C(5) C(3) 2.471(3) .
C(5) C(18) 2.521(3) .
C(5) C(19) 3.182(3) .
C(5) C(23) 3.587(3) .
C(5) C(25) 2.512(3) .
C(5) C(29) 2.518(3) .
C(5) C(41) 3.563(3) .
C(6) Ni(1) 3.235(2) .
C(6) O(1) 2.414(2) .
C(6) C(2) 2.587(3) .
C(6) C(3) 3.281(3) .
C(6) C(8) 2.416(3) .
C(6) C(9) 2.787(3) .
C(6) C(10) 2.415(3) .
C(7) C(1) 2.499(3) .
C(7) C(2) 3.138(3) .
C(7) C(3) 3.364(3) .
C(7) C(9) 2.407(3) .
C(7) C(10) 2.779(3) .
C(7) C(11) 2.406(3) .
C(8) C(6) 2.416(3) .
C(8) C(10) 2.401(4) .
C(8) C(11) 2.776(3) .
C(9) C(6) 2.787(3) .
C(9) C(7) 2.407(3) .
C(9) C(10) 3.409(4) 3_657
C(9) C(11) 2.403(3) .
C(9) C(11) 3.353(3) 3_657
C(9) C(16) 3.439(4) 4_545
C(10) C(6) 2.415(3) .
C(10) C(7) 2.779(3) .
C(10) C(8) 2.401(4) .
C(10) C(9) 3.409(4) 3_657
C(10) C(10) 3.308(4) 3_657
C(10) C(11) 3.534(3) 3_657
C(11) O(1) 2.876(2) .
C(11) C(1) 2.490(3) .
C(11) C(7) 2.406(3) .
C(11) C(8) 2.776(3) .
C(11) C(9) 2.403(3) .
C(11) C(9) 3.353(3) 3_657
C(11) C(10) 3.534(3) 3_657
C(12) C(2) 2.469(3) .
C(12) C(4) 2.568(3) .
C(12) C(14) 2.418(3) .
C(12) C(15) 2.802(3) .
C(12) C(16) 2.411(3) .
C(12) C(18) 3.204(3) .
C(12) C(23) 3.312(3) .
C(13) C(2) 3.125(3) .
C(13) C(3) 2.531(3) .
C(13) C(4) 3.054(3) .
C(13) C(15) 2.403(3) .
C(13) C(16) 2.755(3) .
C(13) C(17) 2.383(3) .
C(13) C(23) 3.404(3) .
C(14) C(12) 2.418(3) .
C(14) C(16) 2.384(3) .
C(14) C(17) 2.760(3) .
C(15) C(12) 2.802(3) .
C(15) C(13) 2.403(3) .
C(15) C(17) 2.408(3) .
C(16) C(9) 3.439(4) 4_544
C(16) C(12) 2.411(3) .
C(16) C(13) 2.755(3) .
C(16) C(14) 2.384(3) .
C(17) C(2) 3.421(3) .
C(17) C(3) 2.527(3) .
C(17) C(13) 2.383(3) .
C(17) C(14) 2.760(3) .
C(17) C(15) 2.408(3) .
C(17) C(26) 3.484(3) 2_646
C(18) C(3) 2.606(3) .
C(18) C(5) 2.521(3) .
C(18) C(12) 3.204(3) .
C(18) C(20) 2.424(3) .
C(18) C(21) 2.813(3) .
C(18) C(22) 2.424(3) .
C(18) C(24) 2.935(3) .
C(18) C(29) 3.209(3) .
C(19) C(3) 3.566(3) .
C(19) C(4) 2.495(3) .
C(19) C(5) 3.182(3) .
C(19) C(21) 2.408(4) .
C(19) C(22) 2.757(3) .
C(19) C(23) 2.385(3) .
C(19) C(24) 3.239(3) .
C(20) C(18) 2.424(3) .
C(20) C(22) 2.379(3) .
C(20) C(23) 2.762(3) .
C(21) C(18) 2.813(3) .
C(21) C(19) 2.408(4) .
C(21) C(23) 2.413(3) .
C(22) C(18) 2.424(3) .
C(22) C(19) 2.757(3) .
C(22) C(20) 2.379(3) .
C(23) C(3) 3.348(3) .
C(23) C(4) 2.553(3) .
C(23) C(5) 3.587(3) .
C(23) C(12) 3.312(3) .
C(23) C(13) 3.404(3) .
C(23) C(19) 2.385(3) .
C(23) C(20) 2.762(3) .
C(23) C(21) 2.413(3) .
C(24) Ni(1) 3.000(2) .
C(24) P(1) 3.504(2) .
C(24) C(4) 2.464(3) .
C(24) C(18) 2.935(3) .
C(24) C(19) 3.239(3) .
C(24) C(26) 2.430(3) .
C(24) C(27) 2.809(3) .
C(24) C(28) 2.427(3) .
C(24) C(40) 3.442(3) .
C(25) Ni(1) 3.541(2) .
C(25) C(4) 3.534(3) .
C(25) C(5) 2.512(3) .
C(25) C(27) 2.404(3) .
C(25) C(28) 2.765(3) .
C(25) C(29) 2.396(3) .
C(25) C(35) 3.387(3) .
C(26) C(17) 3.484(3) 2_656
C(26) C(24) 2.430(3) .
C(26) C(28) 2.390(4) .
C(26) C(29) 2.772(3) .
C(27) C(24) 2.809(3) .
C(27) C(25) 2.404(3) .
C(27) C(29) 2.409(3) .
C(28) C(24) 2.427(3) .
C(28) C(25) 2.765(3) .
C(28) C(26) 2.390(4) .
C(29) C(4) 3.141(3) .
C(29) C(5) 2.518(3) .
C(29) C(18) 3.209(3) .
C(29) C(25) 2.396(3) .
C(29) C(26) 2.772(3) .
C(29) C(27) 2.409(3) .
C(29) C(40) 3.567(3) .
C(30) Ni(1) 3.335(2) .
C(30) O(1) 3.361(2) .
C(30) C(32) 2.427(5) .
C(30) C(33) 2.391(6) .
C(30) C(35) 2.958(3) .
C(30) C(36) 3.306(3) .
C(30) C(40) 2.954(3) .
C(30) C(44) 3.343(3) .
C(31) P(1) 2.846(2) .
C(31) O(1) 3.159(3) .
C(31) C(33) 2.402(5) .
C(31) C(34) 2.450(3) .
C(31) C(35) 3.474(3) .
C(31) C(39) 3.579(3) .
C(32) O(1) 3.450(4) .
C(32) C(30) 2.427(5) .
C(32) C(34) 2.370(4) .
C(33) C(30) 2.391(6) .
C(33) C(31) 2.402(5) .
C(34) P(1) 2.836(2) .
C(34) O(1) 3.320(3) .
C(34) C(31) 2.450(3) .
C(34) C(32) 2.370(4) .
C(34) C(40) 3.465(3) .
C(34) C(41) 3.522(4) .
C(35) Ni(1) 3.542(2) .
C(35) C(25) 3.387(3) .
C(35) C(30) 2.958(3) .
C(35) C(31) 3.474(3) .
C(35) C(37) 2.414(4) .
C(35) C(38) 2.402(3) .
C(35) C(40) 2.869(3) .
C(35) C(44) 3.510(3) .
C(36) P(1) 2.912(3) .
C(36) C(30) 3.306(3) .
C(36) C(38) 2.450(4) .
C(36) C(39) 2.397(3) .
C(36) C(40) 3.518(3) .
C(36) C(44) 3.471(3) .
C(37) C(35) 2.414(4) .
C(37) C(39) 2.454(4) .
C(38) C(35) 2.402(3) .
C(38) C(36) 2.450(4) .
C(39) P(1) 2.871(2) .
C(39) C(31) 3.579(3) .
C(39) C(36) 2.397(3) .
C(39) C(37) 2.454(4) .
C(40) Ni(1) 3.324(2) .
C(40) C(24) 3.442(3) .
C(40) C(29) 3.567(3) .
C(40) C(30) 2.954(3) .
C(40) C(34) 3.465(3) .
C(40) C(35) 2.869(3) .
C(40) C(36) 3.518(3) .
C(40) C(42) 2.376(3) .
C(40) C(43) 2.452(3) .
C(41) Ni(1) 3.463(2) .
C(41) P(1) 2.853(2) .
C(41) C(5) 3.563(3) .
C(41) C(34) 3.522(4) .
C(41) C(43) 2.399(4) .
C(41) C(44) 2.452(3) .
C(42) C(40) 2.376(3) .
C(42) C(44) 2.429(4) .
C(43) O(1) 3.548(3) 2_556
C(43) C(1) 3.566(4) 2_556
C(43) C(40) 2.452(3) .
C(43) C(41) 2.399(4) .
C(44) P(1) 2.939(2) .
C(44) C(30) 3.343(3) .
C(44) C(35) 3.510(3) .
C(44) C(36) 3.471(3) .
C(44) C(41) 2.452(3) .
C(44) C(42) 2.429(4) .
Ni(1) H(1) 2.5173(2) .
Ni(1) H(2) 3.4954(2) .
Ni(1) H(7) 3.5040(2) .
Ni(1) H(18) 3.3174(2) .
Ni(1) H(24) 3.2932(2) .
Ni(1) H(31) 2.9887(2) .
Ni(1) H(40) 3.5805(2) .
Ni(1) H(41) 3.5721(2) .
Ni(1) H(42) 3.156 .
Ni(1) H(43) 3.427 .
P(1) H(23) 2.3540(6) .
P(1) H(24) 2.7999(5) .
P(1) H(25) 3.3331(6) .
P(1) H(30) 3.2337(6) .
P(1) H(31) 2.8464(6) .
P(1) H(32) 2.3312(6) .
P(1) H(33) 3.2013(6) .
P(1) H(34) 3.0377(6) .
P(1) H(39) 3.0061(5) .
P(1) H(40) 3.1320(5) .
P(1) H(41) 2.3280(5) .
P(1) H(42) 3.147 .
P(1) H(43) 2.955 .
P(1) H(48) 2.955 .
P(1) H(49) 3.378 .
O(1) H(1) 2.5464(17) .
O(1) H(7) 2.6128(15) .
O(1) H(24) 2.5215(17) .
O(1) H(26) 3.0253(17) .
O(1) H(27) 3.1900(16) 3_557
O(1) H(31) 2.6679(15) .
O(1) H(47) 2.798 2_546
O(1) H(49) 3.036 2_546
C(1) H(1) 2.005(2) .
C(1) H(2) 2.766(2) .
C(1) H(3) 2.662(2) .
C(1) H(7) 2.646(2) .
C(1) H(31) 3.599(2) .
C(1) H(46) 3.548 2_546
C(1) H(47) 3.037 2_546
C(1) H(49) 3.285 2_546
C(2) H(2) 2.078(2) .
C(2) H(3) 2.898(2) .
C(2) H(8) 3.069(2) .
C(2) H(12) 3.575(2) .
C(2) H(31) 3.583(2) .
C(2) H(48) 3.414 2_546
C(2) H(49) 3.279 2_546
C(3) H(1) 2.104(2) .
C(3) H(3) 2.935(2) .
C(3) H(8) 2.679(2) .
C(3) H(12) 2.678(2) .
C(3) H(17) 3.282(2) .
C(4) H(1) 3.095(2) .
C(4) H(2) 2.084(2) .
C(4) H(8) 2.803(2) .
C(4) H(13) 2.630(2) .
C(4) H(17) 2.726(2) .
C(4) H(22) 3.019(2) .
C(4) H(42) 3.493 .
C(5) H(1) 3.260(2) .
C(5) H(2) 3.065(2) .
C(5) H(8) 3.324(2) .
C(5) H(13) 3.049(2) .
C(5) H(18) 2.669(2) .
C(5) H(22) 2.680(2) .
C(5) H(41) 3.380(2) .
C(5) H(42) 2.840 .
C(6) H(1) 3.274(2) .
C(6) H(2) 2.911(2) .
C(6) H(3) 2.042(2) .
C(6) H(4) 3.273(2) .
C(6) H(6) 3.272(2) .
C(6) H(6) 3.554(2) 3_657
C(6) H(7) 2.040(2) .
C(6) H(27) 3.442(2) 3_557
C(6) H(47) 3.387 2_546
C(7) H(2) 2.698(2) .
C(7) H(4) 2.041(2) .
C(7) H(5) 3.265(2) .
C(7) H(6) 3.490(2) 3_657
C(7) H(7) 3.264(2) .
C(7) H(10) 3.459(2) 4_545
C(7) H(46) 3.432 2_546
C(8) H(3) 2.040(2) .
C(8) H(5) 2.035(2) .
C(8) H(6) 3.259(2) .
C(8) H(6) 3.472(2) 3_657
C(8) H(10) 3.422(2) 4_545
C(8) H(11) 3.419(3) 4_545
C(8) H(21) 3.216(3) 2_646
C(9) H(3) 3.264(2) .
C(9) H(4) 2.035(3) .
C(9) H(6) 2.033(3) .
C(9) H(6) 3.511(3) 3_657
C(9) H(7) 3.259(2) .
C(9) H(7) 3.435(2) 3_657
C(9) H(11) 2.741(3) 4_545
C(9) H(13) 3.600(3) 3_657
C(9) H(18) 3.494(2) 3_657
C(10) H(4) 3.258(2) .
C(10) H(5) 2.032(2) .
C(10) H(7) 2.036(2) .
C(10) H(11) 2.908(2) 4_545
C(10) H(13) 3.497(2) 3_657
C(10) H(20) 3.335(2) 4_555
C(10) H(21) 3.375(2) 4_555
C(10) H(27) 3.466(2) 3_557
C(10) H(28) 3.488(2) 3_557
C(11) H(3) 3.265(2) .
C(11) H(5) 3.260(2) .
C(11) H(5) 3.314(2) 3_657
C(11) H(6) 2.038(2) .
C(11) H(21) 3.283(2) 4_555
C(11) H(27) 2.885(2) 3_557
C(12) H(1) 2.428(2) .
C(12) H(2) 2.075(2) .
C(12) H(3) 3.544(2) .
C(12) H(8) 2.037(2) .
C(12) H(9) 3.272(2) .
C(12) H(11) 3.263(2) .
C(12) H(12) 2.027(2) .
C(12) H(17) 2.886(2) .
C(13) H(1) 2.781(2) .
C(13) H(2) 3.332(2) .
C(13) H(9) 2.033(2) .
C(13) H(10) 3.263(2) .
C(13) H(12) 3.244(2) .
C(13) H(17) 2.668(2) .
C(13) H(34) 3.282(2) 2_546
C(13) H(37) 3.263(2) 4_554
C(14) H(8) 2.030(2) .
C(14) H(10) 2.038(2) .
C(14) H(11) 3.243(2) .
C(14) H(15) 3.255(2) 3_656
C(14) H(17) 3.341(2) .
C(14) H(34) 2.920(2) 2_546
C(14) H(35) 3.546(2) 4_554
C(14) H(36) 3.508(2) 4_554
C(14) H(45) 3.022 3_556
C(15) H(8) 3.256(2) .
C(15) H(9) 2.030(2) .
C(15) H(11) 2.030(2) .
C(15) H(12) 3.261(2) .
C(15) H(15) 3.295(2) 3_656
C(15) H(23) 3.399(2) 2_546
C(15) H(25) 3.245(2) 2_546
C(15) H(34) 3.431(2) 2_546
C(15) H(45) 3.314 3_556
C(15) H(46) 3.377 3_556
C(16) H(5) 3.427(2) 4_544
C(16) H(9) 3.243(2) .
C(16) H(10) 2.037(2) .
C(16) H(12) 2.034(2) .
C(16) H(13) 3.128(2) 2_646
C(16) H(14) 3.378(2) 2_646
C(16) H(23) 3.442(2) 2_546
C(16) H(28) 3.465(2) 2_546
C(17) H(1) 3.325(2) .
C(17) H(2) 2.585(2) .
C(17) H(3) 3.373(2) .
C(17) H(8) 3.242(2) .
C(17) H(10) 3.268(2) .
C(17) H(11) 2.035(2) .
C(17) H(13) 3.241(2) 2_646
C(17) H(14) 3.184(2) 2_646
C(17) H(19) 3.384(2) 2_646
C(18) H(2) 2.832(2) .
C(18) H(8) 3.505(2) .
C(18) H(13) 2.035(2) .
C(18) H(14) 3.276(2) .
C(18) H(16) 3.276(2) .
C(18) H(17) 2.037(2) .
C(18) H(19) 3.174(2) 2_646
C(18) H(20) 3.301(2) 2_646
C(18) H(22) 3.047(2) .
C(19) H(2) 3.475(2) .
C(19) H(11) 3.253(2) 2_656
C(19) H(12) 3.032(2) 2_656
C(19) H(14) 2.037(2) .
C(19) H(15) 3.268(2) .
C(19) H(17) 3.247(2) .
C(19) H(19) 3.391(2) 2_646
C(19) H(20) 2.852(2) 2_646
C(20) H(3) 3.211(2) 2_656
C(20) H(11) 3.584(2) 2_656
C(20) H(12) 3.080(2) 2_656
C(20) H(13) 2.034(2) .
C(20) H(15) 2.036(2) .
C(20) H(16) 3.238(2) .
C(20) H(19) 3.504(2) 2_646
C(20) H(20) 3.314(2) 2_646
C(20) H(28) 3.370(2) 1_655
C(20) H(30) 3.184(2) 1_655
C(21) H(3) 3.358(2) 2_656
C(21) H(4) 3.334(2) 2_656
C(21) H(13) 3.259(3) .
C(21) H(14) 2.028(2) .
C(21) H(16) 2.026(2) .
C(21) H(17) 3.264(2) .
C(21) H(19) 3.409(2) 2_646
C(21) H(46) 3.415 1_655
C(22) H(4) 3.251(2) 2_656
C(22) H(14) 3.238(2) .
C(22) H(15) 2.035(2) .
C(22) H(16) 3.157(2) 3_656
C(22) H(17) 2.040(2) .
C(22) H(19) 3.178(2) 2_646
C(22) H(38) 3.577(2) 2_646
C(23) H(8) 3.367(2) .
C(23) H(13) 3.246(2) .
C(23) H(15) 3.272(2) .
C(23) H(16) 2.040(2) .
C(23) H(16) 3.256(2) 3_656
C(23) H(19) 3.042(2) 2_646
C(23) H(22) 3.210(2) .
C(23) H(38) 3.522(2) 4_554
C(24) H(13) 3.107(2) .
C(24) H(18) 2.039(2) .
C(24) H(19) 3.283(2) .
C(24) H(21) 3.281(2) .
C(24) H(22) 2.045(2) .
C(24) H(32) 3.302(2) .
C(24) H(41) 2.820(2) .
C(24) H(42) 3.111 .
C(25) H(5) 3.422(2) 3_657
C(25) H(12) 3.111(2) 2_656
C(25) H(13) 3.318(2) .
C(25) H(19) 2.041(2) .
C(25) H(20) 3.263(2) .
C(25) H(22) 3.258(2) .
C(25) H(32) 2.673(2) .
C(25) H(40) 3.112(2) .
C(25) H(41) 3.273(2) .
C(26) H(2) 3.341(2) 2_656
C(26) H(12) 2.988(2) 2_656
C(26) H(18) 2.036(2) .
C(26) H(20) 2.032(2) .
C(26) H(21) 3.247(2) .
C(26) H(32) 2.905(2) .
C(27) H(2) 3.066(2) 2_656
C(27) H(6) 3.110(2) 4_554
C(27) H(12) 3.459(2) 2_656
C(27) H(18) 3.257(2) .
C(27) H(19) 2.029(3) .
C(27) H(21) 2.030(3) .
C(27) H(22) 3.262(2) .
C(27) H(28) 3.290(2) 2_556
C(27) H(29) 3.110(2) 2_556
C(28) H(4) 3.221(2) 2_656
C(28) H(6) 3.296(2) 4_554
C(28) H(7) 3.519(2) 4_554
C(28) H(19) 3.248(2) .
C(28) H(20) 2.035(2) .
C(28) H(22) 2.036(2) .
C(28) H(29) 3.189(2) 2_556
C(28) H(41) 3.209(2) .
C(29) H(4) 3.490(2) 2_656
C(29) H(18) 3.257(2) .
C(29) H(20) 3.267(2) .
C(29) H(21) 2.037(2) .
C(29) H(37) 3.474(2) 4_554
C(29) H(41) 2.786(2) .
C(29) H(42) 2.956 .
C(30) H(24) 2.111(2) .
C(30) H(25) 2.111(2) .
C(30) H(26) 3.092(2) .
C(30) H(27) 3.095(2) .
C(30) H(28) 2.816(2) .
C(30) H(29) 3.227(2) .
C(30) H(30) 2.119(2) .
C(30) H(31) 2.119(2) .
C(30) H(34) 2.845(2) .
C(30) H(39) 3.375(2) .
C(30) H(43) 3.314 .
C(30) H(48) 2.795 .
C(31) H(23) 2.086(2) .
C(31) H(26) 2.078(2) .
C(31) H(26) 3.195(2) 3_557
C(31) H(27) 2.078(2) .
C(31) H(28) 2.923(2) .
C(31) H(29) 3.178(2) .
C(31) H(30) 3.275(2) .
C(31) H(31) 2.889(2) .
C(31) H(34) 3.146(2) .
C(31) H(39) 2.872(2) .
C(31) H(44) 3.194 4_555
C(31) H(47) 3.343 4_555
C(32) H(7) 3.387(4) 3_557
C(32) H(23) 2.902(4) .
C(32) H(24) 2.091(4) .
C(32) H(24) 3.556(4) 3_557
C(32) H(25) 2.091(4) .
C(32) H(26) 2.888(3) 3_557
C(32) H(28) 1.986(3) .
C(32) H(29) 1.986(4) .
C(32) H(30) 3.184(3) .
C(32) H(31) 2.814(4) .
C(32) H(47) 3.463 4_555
C(33) H(14) 3.490(4) 1_455
C(33) H(20) 3.303(5) 2_546
C(33) H(23) 2.772(5) .
C(33) H(24) 3.062(5) .
C(33) H(25) 3.060(5) .
C(33) H(26) 1.983(4) .
C(33) H(27) 1.983(4) .
C(33) H(30) 2.080(4) .
C(33) H(31) 2.080(5) .
C(34) H(14) 3.281(2) 1_455
C(34) H(23) 2.090(3) .
C(34) H(24) 2.979(2) .
C(34) H(25) 3.226(2) .
C(34) H(26) 2.892(2) .
C(34) H(27) 3.149(3) .
C(34) H(28) 2.066(2) .
C(34) H(29) 2.066(3) .
C(34) H(43) 2.790 .
C(34) H(48) 3.303 .
C(34) H(49) 3.590 2_546
C(35) H(18) 3.212(2) .
C(35) H(23) 3.049(2) .
C(35) H(24) 3.368(2) .
C(35) H(25) 3.464(2) .
C(35) H(33) 2.104(2) .
C(35) H(34) 2.104(2) .
C(35) H(35) 3.213(2) .
C(35) H(36) 2.910(2) .
C(35) H(37) 3.220(2) .
C(35) H(38) 2.864(2) .
C(35) H(39) 2.105(2) .
C(35) H(40) 2.105(2) .
C(35) H(41) 2.862(2) .
C(35) H(48) 3.559 .
C(35) H(49) 3.426 .
C(36) H(23) 2.926(2) .
C(36) H(25) 3.419(2) .
C(36) H(32) 2.053(3) .
C(36) H(35) 2.093(3) .
C(36) H(36) 2.093(2) .
C(36) H(37) 3.131(2) .
C(36) H(38) 3.098(2) .
C(36) H(39) 2.740(2) .
C(36) H(40) 3.265(2) .
C(36) H(48) 3.297 .
C(36) H(49) 3.150 .
C(37) H(9) 3.038(3) 4_555
C(37) H(32) 2.647(3) .
C(37) H(33) 2.099(3) .
C(37) H(34) 2.099(3) .
C(37) H(35) 3.407(3) 3_567
C(37) H(37) 2.093(3) .
C(37) H(38) 2.093(3) .
C(37) H(39) 2.919(3) .
C(37) H(40) 3.264(3) .
C(37) H(45) 3.529 4_555
C(38) H(8) 3.256(3) 4_555
C(38) H(9) 3.430(3) 4_555
C(38) H(17) 3.371(3) 4_555
C(38) H(22) 3.273(3) 4_555
C(38) H(32) 2.621(3) .
C(38) H(33) 3.243(3) .
C(38) H(34) 2.947(3) .
C(38) H(35) 2.094(3) .
C(38) H(36) 2.094(3) .
C(38) H(39) 2.103(3) .
C(38) H(40) 2.103(3) .
C(38) H(44) 3.504 4_555
C(39) H(18) 3.148(2) .
C(39) H(22) 3.462(2) 4_555
C(39) H(24) 3.167(2) .
C(39) H(25) 3.439(2) .
C(39) H(32) 2.052(2) .
C(39) H(33) 3.260(2) .
C(39) H(34) 2.752(2) .
C(39) H(35) 3.101(2) .
C(39) H(36) 3.134(2) .
C(39) H(37) 2.094(2) .
C(39) H(38) 2.094(2) .
C(39) H(44) 3.281 4_555
C(40) H(23) 3.034(2) .
C(40) H(30) 3.320(2) .
C(40) H(31) 3.512(2) .
C(40) H(32) 2.849(2) .
C(40) H(33) 3.250(2) .
C(40) H(42) 2.112 .
C(40) H(43) 2.112 .
C(40) H(44) 2.733 .
C(40) H(45) 3.241 .
C(40) H(46) 3.089 .
C(40) H(47) 3.145 .
C(40) H(48) 2.121 .
C(40) H(49) 2.121 .
C(41) H(8) 3.582(2) .
C(41) H(22) 3.356(2) .
C(41) H(30) 3.202(2) .
C(41) H(31) 3.294(2) .
C(41) H(37) 3.411(2) 4_554
C(41) H(41) 2.053(2) .
C(41) H(44) 2.079 .
C(41) H(45) 2.079 .
C(41) H(46) 2.861 .
C(41) H(47) 3.211 .
C(41) H(48) 2.973 .
C(41) H(49) 3.232 .
C(42) H(9) 3.275(3) 3_556
C(42) H(10) 3.434(3) 3_556
C(42) H(25) 2.918(3) 4_554
C(42) H(37) 3.372(3) 4_554
C(42) H(39) 3.273(3) 4_554
C(42) H(41) 2.643(3) .
C(42) H(42) 2.088 .
C(42) H(43) 2.088 .
C(42) H(46) 2.056 .
C(42) H(47) 2.056 .
C(42) H(48) 3.119 .
C(42) H(49) 3.065 .
C(43) H(10) 3.064(2) 3_556
C(43) H(25) 3.203(3) 4_554
C(43) H(41) 2.861(2) .
C(43) H(42) 3.250 .
C(43) H(43) 2.769 .
C(43) H(44) 2.059 .
C(43) H(45) 2.059 .
C(43) H(48) 2.097 .
C(43) H(49) 2.097 .
C(44) H(1) 2.974(2) 2_556
C(44) H(23) 2.941(2) .
C(44) H(30) 3.401(2) .
C(44) H(32) 3.569(2) .
C(44) H(33) 2.872(2) .
C(44) H(41) 2.069(2) .
C(44) H(42) 3.300 .
C(44) H(43) 2.841 .
C(44) H(44) 2.892 .
C(44) H(45) 3.241 .
C(44) H(46) 2.092 .
C(44) H(47) 2.092 .
H(1) Ni(1) 2.5173(2) .
H(1) O(1) 2.5464(17) .
H(1) C(1) 2.005(2) .
H(1) C(3) 2.104(2) .
H(1) C(4) 3.095(2) .
H(1) C(5) 3.260(2) .
H(1) C(6) 3.274(2) .
H(1) C(12) 2.428(2) .
H(1) C(13) 2.781(2) .
H(1) C(17) 3.325(2) .
H(1) C(44) 2.974(2) 2_546
H(1) H(2) 2.774 .
H(1) H(3) 3.327 .
H(1) H(8) 2.764 .
H(1) H(31) 3.161 .
H(1) H(33) 2.920 2_546
H(1) H(47) 3.591 2_546
H(1) H(48) 2.648 2_546
H(1) H(49) 2.508 2_546
H(2) Ni(1) 3.4954(2) .
H(2) C(1) 2.766(2) .
H(2) C(2) 2.078(2) .
H(2) C(4) 2.084(2) .
H(2) C(5) 3.065(2) .
H(2) C(6) 2.911(2) .
H(2) C(7) 2.698(2) .
H(2) C(12) 2.075(2) .
H(2) C(13) 3.332(2) .
H(2) C(17) 2.585(2) .
H(2) C(18) 2.832(2) .
H(2) C(19) 3.475(2) .
H(2) C(26) 3.341(2) 2_646
H(2) C(27) 3.066(2) 2_646
H(2) H(1) 2.774 .
H(2) H(3) 2.294 .
H(2) H(6) 3.398 3_657
H(2) H(12) 2.372 .
H(2) H(13) 3.455 .
H(2) H(19) 3.332 2_646
H(2) H(20) 2.870 2_646
H(3) C(1) 2.662(2) .
H(3) C(2) 2.898(2) .
H(3) C(3) 2.935(2) .
H(3) C(6) 2.042(2) .
H(3) C(8) 2.040(2) .
H(3) C(9) 3.264(2) .
H(3) C(11) 3.265(2) .
H(3) C(12) 3.544(2) .
H(3) C(17) 3.373(2) .
H(3) C(20) 3.211(2) 2_646
H(3) C(21) 3.358(2) 2_646
H(3) H(1) 3.327 .
H(3) H(2) 2.294 .
H(3) H(4) 2.341 .
H(3) H(12) 2.759 .
H(3) H(14) 3.143 2_646
H(3) H(15) 3.398 2_646
H(3) H(46) 3.215 2_546
H(4) C(6) 3.273(2) .
H(4) C(7) 2.041(2) .
H(4) C(9) 2.035(3) .
H(4) C(10) 3.258(2) .
H(4) C(21) 3.334(2) 2_646
H(4) C(22) 3.251(2) 2_646
H(4) C(28) 3.221(2) 2_646
H(4) C(29) 3.490(2) 2_646
H(4) H(3) 2.341 .
H(4) H(5) 2.336 .
H(4) H(15) 3.553 2_646
H(4) H(16) 3.407 2_646
H(4) H(21) 2.888 2_646
H(4) H(22) 3.368 2_646
H(4) H(40) 3.430 3_657
H(5) C(7) 3.265(2) .
H(5) C(8) 2.035(2) .
H(5) C(10) 2.032(2) .
H(5) C(11) 3.260(2) .
H(5) C(11) 3.314(2) 3_657
H(5) C(16) 3.427(2) 4_545
H(5) C(25) 3.422(2) 3_657
H(5) H(4) 2.336 .
H(5) H(6) 2.333 .
H(5) H(7) 3.263 3_657
H(5) H(11) 2.744 4_545
H(5) H(13) 3.143 3_657
H(5) H(18) 2.603 3_657
H(5) H(40) 3.265 3_657
H(6) C(6) 3.272(2) .
H(6) C(6) 3.554(2) 3_657
H(6) C(7) 3.490(2) 3_657
H(6) C(8) 3.259(2) .
H(6) C(8) 3.472(2) 3_657
H(6) C(9) 2.033(3) .
H(6) C(9) 3.511(3) 3_657
H(6) C(11) 2.038(2) .
H(6) C(27) 3.110(2) 4_555
H(6) C(28) 3.296(2) 4_555
H(6) H(2) 3.398 3_657
H(6) H(5) 2.333 .
H(6) H(7) 2.337 .
H(6) H(11) 3.009 4_545
H(6) H(13) 2.932 3_657
H(6) H(20) 2.434 4_555
H(6) H(21) 2.806 4_555
H(6) H(28) 3.146 3_557
H(7) Ni(1) 3.5040(2) .
H(7) O(1) 2.6128(15) .
H(7) C(1) 2.646(2) .
H(7) C(6) 2.040(2) .
H(7) C(7) 3.264(2) .
H(7) C(9) 3.259(2) .
H(7) C(9) 3.435(2) 3_657
H(7) C(10) 2.036(2) .
H(7) C(28) 3.519(2) 4_555
H(7) C(32) 3.387(4) 3_557
H(7) H(5) 3.263 3_657
H(7) H(6) 2.337 .
H(7) H(21) 2.619 4_555
H(7) H(24) 3.348 .
H(7) H(26) 3.480 3_557
H(7) H(27) 2.633 3_557
H(7) H(28) 3.470 3_557
H(8) C(2) 3.069(2) .
H(8) C(3) 2.679(2) .
H(8) C(4) 2.803(2) .
H(8) C(5) 3.324(2) .
H(8) C(12) 2.037(2) .
H(8) C(14) 2.030(2) .
H(8) C(15) 3.256(2) .
H(8) C(17) 3.242(2) .
H(8) C(18) 3.505(2) .
H(8) C(23) 3.367(2) .
H(8) C(38) 3.256(3) 4_554
H(8) C(41) 3.582(2) .
H(8) H(1) 2.764 .
H(8) H(9) 2.326 .
H(8) H(17) 2.654 .
H(8) H(22) 3.530 .
H(8) H(33) 3.544 2_546
H(8) H(34) 3.454 2_546
H(8) H(35) 3.286 4_554
H(8) H(37) 2.535 4_554
H(8) H(38) 3.332 4_554
H(8) H(42) 2.772 .
H(8) H(43) 3.567 .
H(9) C(12) 3.272(2) .
H(9) C(13) 2.033(2) .
H(9) C(15) 2.030(2) .
H(9) C(16) 3.243(2) .
H(9) C(37) 3.038(3) 4_554
H(9) C(38) 3.430(3) 4_554
H(9) C(42) 3.275(3) 3_556
H(9) H(8) 2.326 .
H(9) H(10) 2.338 .
H(9) H(15) 2.942 3_656
H(9) H(34) 2.879 2_546
H(9) H(35) 3.057 2_546
H(9) H(35) 2.765 4_554
H(9) H(36) 2.662 4_554
H(9) H(37) 3.333 4_554
H(9) H(38) 3.313 4_554
H(9) H(45) 2.324 3_556
H(9) H(46) 3.311 3_556
H(10) C(7) 3.459(2) 4_544
H(10) C(8) 3.422(2) 4_544
H(10) C(13) 3.263(2) .
H(10) C(14) 2.038(2) .
H(10) C(16) 2.037(2) .
H(10) C(17) 3.268(2) .
H(10) C(42) 3.434(3) 3_556
H(10) C(43) 3.064(2) 3_556
H(10) H(9) 2.338 .
H(10) H(11) 2.337 .
H(10) H(15) 3.023 3_656
H(10) H(25) 2.889 2_546
H(10) H(27) 3.126 2_546
H(10) H(45) 2.930 3_556
H(10) H(46) 2.564 3_556
H(10) H(47) 2.913 3_556
H(11) C(8) 3.419(3) 4_544
H(11) C(9) 2.741(3) 4_544
H(11) C(10) 2.908(2) 4_544
H(11) C(12) 3.263(2) .
H(11) C(14) 3.243(2) .
H(11) C(15) 2.030(2) .
H(11) C(17) 2.035(2) .
H(11) C(19) 3.253(2) 2_646
H(11) C(20) 3.584(2) 2_646
H(11) H(5) 2.744 4_544
H(11) H(6) 3.009 4_544
H(11) H(10) 2.337 .
H(11) H(12) 2.329 .
H(11) H(13) 2.452 2_646
H(11) H(14) 3.134 2_646
H(11) H(27) 3.540 2_546
H(11) H(28) 2.922 2_546
H(12) C(2) 3.575(2) .
H(12) C(3) 2.678(2) .
H(12) C(12) 2.027(2) .
H(12) C(13) 3.244(2) .
H(12) C(15) 3.261(2) .
H(12) C(16) 2.034(2) .
H(12) C(19) 3.032(2) 2_646
H(12) C(20) 3.080(2) 2_646
H(12) C(25) 3.111(2) 2_646
H(12) C(26) 2.988(2) 2_646
H(12) C(27) 3.459(2) 2_646
H(12) H(2) 2.372 .
H(12) H(3) 2.759 .
H(12) H(11) 2.329 .
H(12) H(13) 2.686 2_646
H(12) H(14) 2.781 2_646
H(12) H(18) 3.340 2_646
H(12) H(19) 3.141 2_646
H(13) C(4) 2.630(2) .
H(13) C(5) 3.049(2) .
H(13) C(9) 3.600(3) 3_657
H(13) C(10) 3.497(2) 3_657
H(13) C(16) 3.128(2) 2_656
H(13) C(17) 3.241(2) 2_656
H(13) C(18) 2.035(2) .
H(13) C(20) 2.034(2) .
H(13) C(21) 3.259(3) .
H(13) C(23) 3.246(2) .
H(13) C(24) 3.107(2) .
H(13) C(25) 3.318(2) .
H(13) H(2) 3.455 .
H(13) H(5) 3.143 3_657
H(13) H(6) 2.932 3_657
H(13) H(11) 2.452 2_656
H(13) H(12) 2.686 2_656
H(13) H(14) 2.329 .
H(13) H(18) 3.318 .
H(13) H(20) 2.798 2_646
H(13) H(28) 3.337 1_655
H(14) C(16) 3.378(2) 2_656
H(14) C(17) 3.184(2) 2_656
H(14) C(18) 3.276(2) .
H(14) C(19) 2.037(2) .
H(14) C(21) 2.028(2) .
H(14) C(22) 3.238(2) .
H(14) C(33) 3.490(4) 1_655
H(14) C(34) 3.281(2) 1_655
H(14) H(3) 3.143 2_656
H(14) H(11) 3.134 2_656
H(14) H(12) 2.781 2_656
H(14) H(13) 2.329 .
H(14) H(15) 2.335 .
H(14) H(20) 3.549 2_646
H(14) H(23) 3.412 1_655
H(14) H(28) 2.835 1_655
H(14) H(30) 2.489 1_655
H(14) H(46) 3.281 1_655
H(14) H(48) 3.267 1_655
H(15) C(14) 3.255(2) 3_656
H(15) C(15) 3.295(2) 3_656
H(15) C(19) 3.268(2) .
H(15) C(20) 2.036(2) .
H(15) C(22) 2.035(2) .
H(15) C(23) 3.272(2) .
H(15) H(3) 3.398 2_656
H(15) H(4) 3.553 2_656
H(15) H(9) 2.942 3_656
H(15) H(10) 3.023 3_656
H(15) H(14) 2.335 .
H(15) H(16) 2.333 .
H(15) H(30) 3.438 1_655
H(15) H(36) 3.073 2_646
H(15) H(38) 3.464 2_646
H(15) H(46) 2.674 1_655
H(16) C(18) 3.276(2) .
H(16) C(20) 3.238(2) .
H(16) C(21) 2.026(2) .
H(16) C(22) 3.157(2) 3_656
H(16) C(23) 2.040(2) .
H(16) C(23) 3.256(2) 3_656
H(16) H(4) 3.407 2_656
H(16) H(15) 2.333 .
H(16) H(16) 2.542 3_656
H(16) H(17) 2.335 .
H(16) H(17) 2.739 3_656
H(16) H(38) 3.240 2_646
H(17) C(3) 3.282(2) .
H(17) C(4) 2.726(2) .
H(17) C(12) 2.886(2) .
H(17) C(13) 2.668(2) .
H(17) C(14) 3.341(2) .
H(17) C(18) 2.037(2) .
H(17) C(19) 3.247(2) .
H(17) C(21) 3.264(2) .
H(17) C(22) 2.040(2) .
H(17) C(38) 3.371(3) 4_554
H(17) H(8) 2.654 .
H(17) H(16) 2.335 .
H(17) H(16) 2.739 3_656
H(17) H(19) 3.419 2_646
H(17) H(22) 3.211 .
H(17) H(37) 3.018 4_554
H(17) H(38) 2.802 4_554
H(18) Ni(1) 3.3174(2) .
H(18) C(5) 2.669(2) .
H(18) C(9) 3.494(2) 3_657
H(18) C(24) 2.039(2) .
H(18) C(26) 2.036(2) .
H(18) C(27) 3.257(2) .
H(18) C(29) 3.257(2) .
H(18) C(35) 3.212(2) .
H(18) C(39) 3.148(2) .
H(18) H(5) 2.603 3_657
H(18) H(12) 3.340 2_656
H(18) H(13) 3.318 .
H(18) H(19) 2.334 .
H(18) H(32) 2.691 .
H(18) H(40) 2.392 .
H(19) C(17) 3.384(2) 2_656
H(19) C(18) 3.174(2) 2_656
H(19) C(19) 3.391(2) 2_656
H(19) C(20) 3.504(2) 2_656
H(19) C(21) 3.409(2) 2_656
H(19) C(22) 3.178(2) 2_656
H(19) C(23) 3.042(2) 2_656
H(19) C(24) 3.283(2) .
H(19) C(25) 2.041(2) .
H(19) C(27) 2.029(3) .
H(19) C(28) 3.248(2) .
H(19) H(2) 3.332 2_656
H(19) H(12) 3.141 2_656
H(19) H(17) 3.419 2_656
H(19) H(18) 2.334 .
H(19) H(20) 2.333 .
H(19) H(32) 3.077 .
H(19) H(38) 3.397 .
H(20) C(10) 3.335(2) 4_554
H(20) C(18) 3.301(2) 2_656
H(20) C(19) 2.852(2) 2_656
H(20) C(20) 3.314(2) 2_656
H(20) C(25) 3.263(2) .
H(20) C(26) 2.032(2) .
H(20) C(28) 2.035(2) .
H(20) C(29) 3.267(2) .
H(20) C(33) 3.303(5) 2_556
H(20) H(2) 2.870 2_656
H(20) H(6) 2.434 4_554
H(20) H(13) 2.798 2_656
H(20) H(14) 3.549 2_656
H(20) H(19) 2.333 .
H(20) H(21) 2.333 .
H(20) H(28) 2.703 2_556
H(20) H(29) 2.989 2_556
H(21) C(8) 3.216(3) 2_656
H(21) C(10) 3.375(2) 4_554
H(21) C(11) 3.283(2) 4_554
H(21) C(24) 3.281(2) .
H(21) C(26) 3.247(2) .
H(21) C(27) 2.030(3) .
H(21) C(29) 2.037(2) .
H(21) H(4) 2.888 2_656
H(21) H(6) 2.806 4_554
H(21) H(7) 2.619 4_554
H(21) H(20) 2.333 .
H(21) H(22) 2.332 .
H(21) H(28) 3.570 2_556
H(21) H(29) 3.133 2_556
H(21) H(39) 3.454 4_554
H(21) H(40) 3.577 4_554
H(22) C(4) 3.019(2) .
H(22) C(5) 2.680(2) .
H(22) C(18) 3.047(2) .
H(22) C(23) 3.210(2) .
H(22) C(24) 2.045(2) .
H(22) C(25) 3.258(2) .
H(22) C(27) 3.262(2) .
H(22) C(28) 2.036(2) .
H(22) C(38) 3.273(3) 4_554
H(22) C(39) 3.462(2) 4_554
H(22) C(41) 3.356(2) .
H(22) H(4) 3.368 2_656
H(22) H(8) 3.530 .
H(22) H(17) 3.211 .
H(22) H(21) 2.332 .
H(22) H(37) 2.542 4_554
H(22) H(38) 3.531 4_554
H(22) H(39) 3.188 4_554
H(22) H(40) 3.416 4_554
H(22) H(41) 3.076 .
H(22) H(42) 2.567 .
H(22) H(44) 3.221 .
H(23) P(1) 2.3540(6) .
H(23) C(15) 3.399(2) 2_556
H(23) C(16) 3.442(2) 2_556
H(23) C(31) 2.086(2) .
H(23) C(32) 2.902(4) .
H(23) C(33) 2.772(5) .
H(23) C(34) 2.090(3) .
H(23) C(35) 3.049(2) .
H(23) C(36) 2.926(2) .
H(23) C(40) 3.034(2) .
H(23) C(44) 2.941(2) .
H(23) H(14) 3.412 1_455
H(23) H(24) 2.839 .
H(23) H(25) 2.240 .
H(23) H(27) 3.314 .
H(23) H(28) 2.851 .
H(23) H(30) 2.284 .
H(23) H(31) 2.876 .
H(23) H(33) 3.123 .
H(23) H(34) 2.336 .
H(23) H(48) 2.193 .
H(23) H(49) 3.447 .
H(24) Ni(1) 3.2932(2) .
H(24) P(1) 2.7999(5) .
H(24) O(1) 2.5215(17) .
H(24) C(30) 2.111(2) .
H(24) C(32) 2.091(4) .
H(24) C(32) 3.556(4) 3_557
H(24) C(33) 3.062(5) .
H(24) C(34) 2.979(2) .
H(24) C(35) 3.368(2) .
H(24) C(39) 3.167(2) .
H(24) H(7) 3.348 .
H(24) H(23) 2.839 .
H(24) H(25) 1.611 .
H(24) H(26) 2.210 .
H(24) H(26) 2.767 3_557
H(24) H(27) 2.732 .
H(24) H(27) 3.459 3_557
H(24) H(31) 3.118 .
H(24) H(34) 3.544 .
H(24) H(39) 2.409 .
H(24) H(40) 3.519 .
H(24) H(44) 3.073 4_555
H(24) H(47) 3.581 4_555
H(25) P(1) 3.3331(6) .
H(25) C(15) 3.245(2) 2_556
H(25) C(30) 2.111(2) .
H(25) C(32) 2.091(4) .
H(25) C(33) 3.060(5) .
H(25) C(34) 3.226(2) .
H(25) C(35) 3.464(2) .
H(25) C(36) 3.419(2) .
H(25) C(39) 3.439(2) .
H(25) C(42) 2.918(3) 4_555
H(25) C(43) 3.203(3) 4_555
H(25) H(10) 2.889 2_556
H(25) H(23) 2.240 .
H(25) H(24) 1.611 .
H(25) H(26) 2.734 .
H(25) H(26) 3.466 3_557
H(25) H(27) 2.210 .
H(25) H(28) 3.331 .
H(25) H(34) 2.646 .
H(25) H(39) 2.673 .
H(25) H(44) 2.453 4_555
H(25) H(45) 2.819 4_555
H(25) H(47) 2.666 4_555
H(26) O(1) 3.0253(17) .
H(26) C(30) 3.092(2) .
H(26) C(31) 2.078(2) .
H(26) C(31) 3.195(2) 3_557
H(26) C(32) 2.888(3) 3_557
H(26) C(33) 1.983(4) .
H(26) C(34) 2.892(2) .
H(26) H(7) 3.480 3_557
H(26) H(24) 2.210 .
H(26) H(24) 2.767 3_557
H(26) H(25) 2.734 .
H(26) H(25) 3.466 3_557
H(26) H(26) 2.200 3_557
H(26) H(27) 1.604 .
H(26) H(27) 3.026 3_557
H(26) H(28) 2.721 .
H(26) H(29) 2.113 .
H(26) H(31) 3.026 .
H(26) H(47) 3.259 2_546
H(27) O(1) 3.1900(16) 3_557
H(27) C(6) 3.442(2) 3_557
H(27) C(10) 3.466(2) 3_557
H(27) C(11) 2.885(2) 3_557
H(27) C(30) 3.095(2) .
H(27) C(31) 2.078(2) .
H(27) C(33) 1.983(4) .
H(27) C(34) 3.149(3) .
H(27) H(7) 2.633 3_557
H(27) H(10) 3.126 2_556
H(27) H(11) 3.540 2_556
H(27) H(23) 3.314 .
H(27) H(24) 2.732 .
H(27) H(24) 3.459 3_557
H(27) H(25) 2.210 .
H(27) H(26) 1.604 .
H(27) H(26) 3.026 3_557
H(27) H(28) 2.114 .
H(27) H(29) 2.526 .
H(27) H(47) 2.856 4_555
H(28) C(10) 3.488(2) 3_557
H(28) C(16) 3.465(2) 2_556
H(28) C(20) 3.370(2) 1_455
H(28) C(27) 3.290(2) 2_546
H(28) C(30) 2.816(2) .
H(28) C(31) 2.923(2) .
H(28) C(32) 1.986(3) .
H(28) C(34) 2.066(2) .
H(28) H(6) 3.146 3_557
H(28) H(7) 3.470 3_557
H(28) H(11) 2.922 2_556
H(28) H(13) 3.337 1_455
H(28) H(14) 2.835 1_455
H(28) H(20) 2.703 2_546
H(28) H(21) 3.570 2_546
H(28) H(23) 2.851 .
H(28) H(25) 3.331 .
H(28) H(26) 2.721 .
H(28) H(27) 2.114 .
H(28) H(29) 1.606 .
H(28) H(30) 2.253 .
H(28) H(31) 2.842 .
H(29) C(27) 3.110(2) 2_546
H(29) C(28) 3.189(2) 2_546
H(29) C(30) 3.227(2) .
H(29) C(31) 3.178(2) .
H(29) C(32) 1.986(4) .
H(29) C(34) 2.066(3) .
H(29) H(20) 2.989 2_546
H(29) H(21) 3.133 2_546
H(29) H(26) 2.113 .
H(29) H(27) 2.526 .
H(29) H(28) 1.606 .
H(29) H(30) 2.562 .
H(29) H(31) 2.261 .
H(29) H(41) 3.173 2_546
H(29) H(49) 3.032 2_546
H(30) P(1) 3.2337(6) .
H(30) C(20) 3.184(2) 1_455
H(30) C(30) 2.119(2) .
H(30) C(31) 3.275(2) .
H(30) C(32) 3.184(3) .
H(30) C(33) 2.080(4) .
H(30) C(40) 3.320(2) .
H(30) C(41) 3.202(2) .
H(30) C(44) 3.401(2) .
H(30) H(14) 2.489 1_455
H(30) H(15) 3.438 1_455
H(30) H(23) 2.284 .
H(30) H(28) 2.253 .
H(30) H(29) 2.562 .
H(30) H(31) 1.613 .
H(30) H(36) 3.484 2_546
H(30) H(43) 2.422 .
H(30) H(46) 3.424 .
H(30) H(48) 2.843 .
H(31) Ni(1) 2.9887(2) .
H(31) P(1) 2.8464(6) .
H(31) O(1) 2.6679(15) .
H(31) C(1) 3.599(2) .
H(31) C(2) 3.583(2) .
H(31) C(30) 2.119(2) .
H(31) C(31) 2.889(2) .
H(31) C(32) 2.814(4) .
H(31) C(33) 2.080(5) .
H(31) C(40) 3.512(2) .
H(31) C(41) 3.294(2) .
H(31) H(1) 3.161 .
H(31) H(23) 2.876 .
H(31) H(24) 3.118 .
H(31) H(26) 3.026 .
H(31) H(28) 2.842 .
H(31) H(29) 2.261 .
H(31) H(30) 1.613 .
H(31) H(33) 3.101 2_546
H(31) H(43) 2.511 .
H(31) H(49) 2.786 2_546
H(32) P(1) 2.3312(6) .
H(32) C(24) 3.302(2) .
H(32) C(25) 2.673(2) .
H(32) C(26) 2.905(2) .
H(32) C(36) 2.053(3) .
H(32) C(37) 2.647(3) .
H(32) C(38) 2.621(3) .
H(32) C(39) 2.052(2) .
H(32) C(40) 2.849(2) .
H(32) C(44) 3.569(2) .
H(32) H(18) 2.691 .
H(32) H(19) 3.077 .
H(32) H(33) 2.298 .
H(32) H(34) 2.868 .
H(32) H(35) 3.589 .
H(32) H(36) 2.809 .
H(32) H(37) 3.571 .
H(32) H(38) 2.737 .
H(32) H(39) 2.870 .
H(32) H(40) 2.305 .
H(32) H(41) 2.493 .
H(32) H(49) 3.328 .
H(33) P(1) 3.2013(6) .
H(33) C(35) 2.104(2) .
H(33) C(37) 2.099(3) .
H(33) C(38) 3.243(3) .
H(33) C(39) 3.260(2) .
H(33) C(40) 3.250(2) .
H(33) C(44) 2.872(2) .
H(33) H(1) 2.920 2_556
H(33) H(8) 3.544 2_556
H(33) H(23) 3.123 .
H(33) H(31) 3.101 2_556
H(33) H(32) 2.298 .
H(33) H(34) 1.612 .
H(33) H(35) 2.632 .
H(33) H(36) 2.259 .
H(33) H(41) 3.285 .
H(33) H(43) 3.367 2_556
H(33) H(48) 2.809 .
H(33) H(49) 2.352 .
H(34) P(1) 3.0377(6) .
H(34) C(13) 3.282(2) 2_556
H(34) C(14) 2.920(2) 2_556
H(34) C(15) 3.431(2) 2_556
H(34) C(30) 2.845(2) .
H(34) C(31) 3.146(2) .
H(34) C(35) 2.104(2) .
H(34) C(37) 2.099(3) .
H(34) C(38) 2.947(3) .
H(34) C(39) 2.752(2) .
H(34) H(8) 3.454 2_556
H(34) H(9) 2.879 2_556
H(34) H(23) 2.336 .
H(34) H(24) 3.544 .
H(34) H(25) 2.646 .
H(34) H(32) 2.868 .
H(34) H(33) 1.612 .
H(34) H(35) 2.262 .
H(34) H(36) 2.841 .
H(34) H(37) 3.390 .
H(34) H(39) 2.737 .
H(34) H(44) 3.487 4_555
H(34) H(45) 3.023 4_555
H(34) H(48) 3.201 .
H(34) H(49) 3.503 .
H(35) C(14) 3.546(2) 4_555
H(35) C(35) 3.213(2) .
H(35) C(36) 2.093(3) .
H(35) C(37) 3.407(3) 3_567
H(35) C(38) 2.094(3) .
H(35) C(39) 3.101(2) .
H(35) H(8) 3.286 4_555
H(35) H(9) 3.057 2_556
H(35) H(9) 2.765 4_555
H(35) H(32) 3.589 .
H(35) H(33) 2.632 .
H(35) H(34) 2.262 .
H(35) H(35) 2.462 3_567
H(35) H(36) 1.608 .
H(35) H(37) 2.223 .
H(35) H(38) 2.755 .
H(35) H(39) 3.313 .
H(35) H(45) 3.443 2_556
H(35) H(45) 2.917 4_555
H(36) C(14) 3.508(2) 4_555
H(36) C(35) 2.910(2) .
H(36) C(36) 2.093(2) .
H(36) C(38) 2.094(3) .
H(36) C(39) 3.134(2) .
H(36) H(9) 2.662 4_555
H(36) H(15) 3.073 2_656
H(36) H(30) 3.484 2_556
H(36) H(32) 2.809 .
H(36) H(33) 2.259 .
H(36) H(34) 2.841 .
H(36) H(35) 1.608 .
H(36) H(37) 2.732 .
H(36) H(38) 2.223 .
H(36) H(43) 2.931 2_556
H(36) H(45) 3.206 2_556
H(37) C(13) 3.263(2) 4_555
H(37) C(29) 3.474(2) 4_555
H(37) C(35) 3.220(2) .
H(37) C(36) 3.131(2) .
H(37) C(37) 2.093(3) .
H(37) C(39) 2.094(2) .
H(37) C(41) 3.411(2) 4_555
H(37) C(42) 3.372(3) 4_555
H(37) H(8) 2.535 4_555
H(37) H(9) 3.333 4_555
H(37) H(17) 3.018 4_555
H(37) H(22) 2.542 4_555
H(37) H(32) 3.571 .
H(37) H(34) 3.390 .
H(37) H(35) 2.223 .
H(37) H(36) 2.732 .
H(37) H(38) 1.608 .
H(37) H(39) 2.278 .
H(37) H(40) 2.614 .
H(37) H(42) 2.698 4_555
H(37) H(44) 2.992 4_555
H(37) H(45) 3.268 4_555
H(38) C(22) 3.577(2) 2_656
H(38) C(23) 3.522(2) 4_555
H(38) C(35) 2.864(2) .
H(38) C(36) 3.098(2) .
H(38) C(37) 2.093(3) .
H(38) C(39) 2.094(2) .
H(38) H(8) 3.332 4_555
H(38) H(9) 3.313 4_555
H(38) H(15) 3.464 2_656
H(38) H(16) 3.240 2_656
H(38) H(17) 2.802 4_555
H(38) H(19) 3.397 .
H(38) H(22) 3.531 4_555
H(38) H(32) 2.737 .
H(38) H(35) 2.755 .
H(38) H(36) 2.223 .
H(38) H(37) 1.608 .
H(38) H(39) 2.856 .
H(38) H(40) 2.273 .
H(39) P(1) 3.0061(5) .
H(39) C(30) 3.375(2) .
H(39) C(31) 2.872(2) .
H(39) C(35) 2.105(2) .
H(39) C(36) 2.740(2) .
H(39) C(37) 2.919(3) .
H(39) C(38) 2.103(3) .
H(39) C(42) 3.273(3) 4_555
H(39) H(21) 3.454 4_555
H(39) H(22) 3.188 4_555
H(39) H(24) 2.409 .
H(39) H(25) 2.673 .
H(39) H(32) 2.870 .
H(39) H(34) 2.737 .
H(39) H(35) 3.313 .
H(39) H(37) 2.278 .
H(39) H(38) 2.856 .
H(39) H(40) 1.613 .
H(39) H(44) 2.433 4_555
H(39) H(45) 3.311 4_555
H(40) Ni(1) 3.5805(2) .
H(40) P(1) 3.1320(5) .
H(40) C(25) 3.112(2) .
H(40) C(35) 2.105(2) .
H(40) C(36) 3.265(2) .
H(40) C(37) 3.264(3) .
H(40) C(38) 2.103(3) .
H(40) H(4) 3.430 3_657
H(40) H(5) 3.265 3_657
H(40) H(18) 2.392 .
H(40) H(21) 3.577 4_555
H(40) H(22) 3.416 4_555
H(40) H(24) 3.519 .
H(40) H(32) 2.305 .
H(40) H(37) 2.614 .
H(40) H(38) 2.273 .
H(40) H(39) 1.613 .
H(41) Ni(1) 3.5721(2) .
H(41) P(1) 2.3280(5) .
H(41) C(5) 3.380(2) .
H(41) C(24) 2.820(2) .
H(41) C(25) 3.273(2) .
H(41) C(28) 3.209(2) .
H(41) C(29) 2.786(2) .
H(41) C(35) 2.862(2) .
H(41) C(41) 2.053(2) .
H(41) C(42) 2.643(3) .
H(41) C(43) 2.861(2) .
H(41) C(44) 2.069(2) .
H(41) H(22) 3.076 .
H(41) H(29) 3.173 2_556
H(41) H(32) 2.493 .
H(41) H(33) 3.285 .
H(41) H(42) 2.280 .
H(41) H(43) 2.866 .
H(41) H(44) 2.625 .
H(41) H(45) 3.592 .
H(41) H(47) 3.306 .
H(41) H(48) 2.839 .
H(41) H(49) 2.228 .
H(42) Ni(1) 3.156 .
H(42) P(1) 3.147 .
H(42) C(4) 3.493 .
H(42) C(5) 2.840 .
H(42) C(24) 3.111 .
H(42) C(29) 2.956 .
H(42) C(40) 2.112 .
H(42) C(42) 2.088 .
H(42) C(43) 3.250 .
H(42) C(44) 3.300 .
H(42) H(8) 2.772 .
H(42) H(22) 2.567 .
H(42) H(37) 2.698 4_554
H(42) H(41) 2.280 .
H(42) H(43) 1.614 .
H(42) H(44) 2.301 .
H(42) H(45) 2.534 .
H(43) Ni(1) 3.427 .
H(43) P(1) 2.955 .
H(43) C(30) 3.314 .
H(43) C(34) 2.790 .
H(43) C(40) 2.112 .
H(43) C(42) 2.088 .
H(43) C(43) 2.769 .
H(43) C(44) 2.841 .
H(43) H(8) 3.567 .
H(43) H(30) 2.422 .
H(43) H(31) 2.511 .
H(43) H(33) 3.367 2_546
H(43) H(36) 2.931 2_546
H(43) H(41) 2.866 .
H(43) H(42) 1.614 .
H(43) H(44) 2.872 .
H(43) H(45) 2.308 .
H(43) H(46) 2.901 .
H(43) H(48) 3.057 .
H(44) C(31) 3.194 4_554
H(44) C(38) 3.504 4_554
H(44) C(39) 3.281 4_554
H(44) C(40) 2.733 .
H(44) C(41) 2.079 .
H(44) C(43) 2.059 .
H(44) C(44) 2.892 .
H(44) H(22) 3.221 .
H(44) H(24) 3.073 4_554
H(44) H(25) 2.453 4_554
H(44) H(34) 3.487 4_554
H(44) H(37) 2.992 4_554
H(44) H(39) 2.433 4_554
H(44) H(41) 2.625 .
H(44) H(42) 2.301 .
H(44) H(43) 2.872 .
H(44) H(45) 1.609 .
H(44) H(46) 2.816 .
H(44) H(47) 2.225 .
H(44) H(49) 3.265 .
H(45) C(14) 3.022 3_556
H(45) C(15) 3.314 3_556
H(45) C(37) 3.529 4_554
H(45) C(40) 3.241 .
H(45) C(41) 2.079 .
H(45) C(43) 2.059 .
H(45) C(44) 3.241 .
H(45) H(9) 2.324 3_556
H(45) H(10) 2.930 3_556
H(45) H(25) 2.819 4_554
H(45) H(34) 3.023 4_554
H(45) H(35) 3.443 2_546
H(45) H(35) 2.917 4_554
H(45) H(36) 3.206 2_546
H(45) H(37) 3.268 4_554
H(45) H(39) 3.311 4_554
H(45) H(41) 3.592 .
H(45) H(42) 2.534 .
H(45) H(43) 2.308 .
H(45) H(44) 1.609 .
H(45) H(46) 2.224 .
H(45) H(47) 2.564 .
H(46) C(1) 3.548 2_556
H(46) C(7) 3.432 2_556
H(46) C(15) 3.377 3_556
H(46) C(21) 3.415 1_455
H(46) C(40) 3.089 .
H(46) C(41) 2.861 .
H(46) C(42) 2.056 .
H(46) C(44) 2.092 .
H(46) H(3) 3.215 2_556
H(46) H(9) 3.311 3_556
H(46) H(10) 2.564 3_556
H(46) H(14) 3.281 1_455
H(46) H(15) 2.674 1_455
H(46) H(30) 3.424 .
H(46) H(43) 2.901 .
H(46) H(44) 2.816 .
H(46) H(45) 2.224 .
H(46) H(47) 1.608 .
H(46) H(48) 2.226 .
H(46) H(49) 2.765 .
H(47) O(1) 2.798 2_556
H(47) C(1) 3.037 2_556
H(47) C(6) 3.387 2_556
H(47) C(31) 3.343 4_554
H(47) C(32) 3.463 4_554
H(47) C(40) 3.145 .
H(47) C(41) 3.211 .
H(47) C(42) 2.056 .
H(47) C(44) 2.092 .
H(47) H(1) 3.591 2_556
H(47) H(10) 2.913 3_556
H(47) H(24) 3.581 4_554
H(47) H(25) 2.666 4_554
H(47) H(26) 3.259 2_556
H(47) H(27) 2.856 4_554
H(47) H(41) 3.306 .
H(47) H(44) 2.225 .
H(47) H(45) 2.564 .
H(47) H(46) 1.608 .
H(47) H(48) 2.725 .
H(47) H(49) 2.226 .
H(48) P(1) 2.955 .
H(48) C(2) 3.414 2_556
H(48) C(30) 2.795 .
H(48) C(34) 3.303 .
H(48) C(35) 3.559 .
H(48) C(36) 3.297 .
H(48) C(40) 2.121 .
H(48) C(41) 2.973 .
H(48) C(42) 3.119 .
H(48) C(43) 2.097 .
H(48) H(1) 2.648 2_556
H(48) H(14) 3.267 1_455
H(48) H(23) 2.193 .
H(48) H(30) 2.843 .
H(48) H(33) 2.809 .
H(48) H(34) 3.201 .
H(48) H(41) 2.839 .
H(48) H(43) 3.057 .
H(48) H(46) 2.226 .
H(48) H(47) 2.725 .
H(48) H(49) 1.610 .
H(49) P(1) 3.378 .
H(49) O(1) 3.036 2_556
H(49) C(1) 3.285 2_556
H(49) C(2) 3.279 2_556
H(49) C(34) 3.590 2_556
H(49) C(35) 3.426 .
H(49) C(36) 3.150 .
H(49) C(40) 2.121 .
H(49) C(41) 3.232 .
H(49) C(42) 3.065 .
H(49) C(43) 2.097 .
H(49) H(1) 2.508 2_556
H(49) H(23) 3.447 .
H(49) H(29) 3.032 2_556
H(49) H(31) 2.786 2_556
H(49) H(32) 3.328 .
H(49) H(33) 2.352 .
H(49) H(34) 3.503 .
H(49) H(41) 2.228 .
H(49) H(44) 3.265 .
H(49) H(46) 2.765 .
H(49) H(47) 2.226 .
H(49) H(48) 1.610 .

loop_
_geom_torsion_atom_site_label_1
_geom_torsion_atom_site_label_2
_geom_torsion_atom_site_label_3
_geom_torsion_atom_site_label_4
_geom_torsion
P(1) Ni(1) O(1) C(1) -177.68(11)
O(1) Ni(1) P(1) C(30) -19.93(9)
O(1) Ni(1) P(1) C(35) 105.39(10)
O(1) Ni(1) P(1) C(40) -136.65(9)
P(1) Ni(1) C(1) O(1) 3.63(17)
P(1) Ni(1) C(1) C(2) 135.44(11)
P(1) Ni(1) C(1) C(6) -105.2(2)
C(1) Ni(1) P(1) C(30) -22.24(13)
C(1) Ni(1) P(1) C(35) 103.08(13)
C(1) Ni(1) P(1) C(40) -138.96(12)
P(1) Ni(1) C(2) C(1) -112.00(16)
P(1) Ni(1) C(2) C(3) 122.31(15)
C(2) Ni(1) P(1) C(30) 54.79(17)
C(2) Ni(1) P(1) C(35) -179.89(15)
C(2) Ni(1) P(1) C(40) -61.92(17)
P(1) Ni(1) C(5) C(4) -160.74(14)
P(1) Ni(1) C(5) C(24) 22.94(18)
C(5) Ni(1) P(1) C(30) 161.23(10)
C(5) Ni(1) P(1) C(35) -73.45(11)
C(5) Ni(1) P(1) C(40) 44.51(10)
O(1) Ni(1) C(1) C(2) 131.81(18)
O(1) Ni(1) C(1) C(6) -108.9(2)
O(1) Ni(1) C(2) C(1) -29.23(12)
O(1) Ni(1) C(2) C(3) -154.92(17)
C(2) Ni(1) O(1) C(1) 31.06(12)
O(1) Ni(1) C(5) C(4) 21.6(2)
O(1) Ni(1) C(5) C(24) -154.72(15)
C(5) Ni(1) O(1) C(1) 0.0(2)
C(1) Ni(1) C(2) C(3) -125.7(2)
C(2) Ni(1) C(1) O(1) -131.81(18)
C(2) Ni(1) C(1) C(6) 119.3(2)
C(1) Ni(1) C(5) C(4) 21.61(19)
C(1) Ni(1) C(5) C(24) -154.72(16)
C(5) Ni(1) C(1) O(1) -180.00(10)
C(5) Ni(1) C(1) C(2) -48.19(14)
C(5) Ni(1) C(1) C(6) 71.1(2)
C(2) Ni(1) C(5) C(4) -7.83(16)
C(2) Ni(1) C(5) C(24) 175.85(18)
C(5) Ni(1) C(2) C(1) 136.30(13)
C(5) Ni(1) C(2) C(3) 10.62(15)
Ni(1) P(1) C(30) C(31) 67.49(19)
Ni(1) P(1) C(30) C(34) -52.10(18)
Ni(1) P(1) C(35) C(36) -166.27(16)
Ni(1) P(1) C(35) C(39) -43.3(2)
Ni(1) P(1) C(40) C(41) 36.30(19)
Ni(1) P(1) C(40) C(44) 161.13(16)
C(30) P(1) C(35) C(36) -39.4(2)
C(30) P(1) C(35) C(39) 83.6(2)
C(35) P(1) C(30) C(31) -65.6(2)
C(35) P(1) C(30) C(34) 174.78(17)
C(30) P(1) C(40) C(41) -82.72(19)
C(30) P(1) C(40) C(44) 42.1(2)
C(40) P(1) C(30) C(31) -173.98(18)
C(40) P(1) C(30) C(34) 66.43(19)
C(35) P(1) C(40) C(41) 165.62(17)
C(35) P(1) C(40) C(44) -69.6(2)
C(40) P(1) C(35) C(36) 72.1(2)
C(40) P(1) C(35) C(39) -164.90(18)
Ni(1) O(1) C(1) C(2) -48.42(17)
Ni(1) O(1) C(1) C(6) 126.4(2)
Ni(1) C(1) C(2) C(3) 107.8(2)
Ni(1) C(1) C(6) C(7) -129.2(2)
Ni(1) C(1) C(6) C(11) 55.2(3)
O(1) C(1) C(2) Ni(1) 48.64(16)
O(1) C(1) C(2) C(3) 156.5(2)
O(1) C(1) C(6) C(7) 146.9(2)
O(1) C(1) C(6) C(11) -28.7(3)
C(2) C(1) C(6) C(7) -39.1(3)
C(2) C(1) C(6) C(11) 145.4(2)
C(6) C(1) C(2) Ni(1) -125.6(2)
C(6) C(1) C(2) C(3) -17.8(3)
Ni(1) C(2) C(3) C(4) -10.8(2)
Ni(1) C(2) C(3) C(12) -134.52(15)
C(1) C(2) C(3) C(4) -97.8(2)
C(1) C(2) C(3) C(12) 138.5(2)
C(2) C(3) C(4) C(5) 4.9(2)
C(2) C(3) C(4) C(18) 177.76(18)
C(2) C(3) C(12) C(13) 71.2(2)
C(2) C(3) C(12) C(17) -104.3(2)
C(4) C(3) C(12) C(13) -47.0(2)
C(4) C(3) C(12) C(17) 137.5(2)
C(12) C(3) C(4) C(5) 124.6(2)
C(12) C(3) C(4) C(18) -62.5(2)
C(3) C(4) C(5) Ni(1) 3.4(2)
C(3) C(4) C(5) C(24) 179.84(18)
C(3) C(4) C(18) C(19) -107.8(2)
C(3) C(4) C(18) C(23) 72.5(2)
C(5) C(4) C(18) C(19) 64.6(2)
C(5) C(4) C(18) C(23) -115.1(2)
C(18) C(4) C(5) Ni(1) -169.06(15)
C(18) C(4) C(5) C(24) 7.4(3)
Ni(1) C(5) C(24) C(25) 57.4(2)
Ni(1) C(5) C(24) C(29) -121.5(2)
C(4) C(5) C(24) C(25) -118.8(2)
C(4) C(5) C(24) C(29) 62.3(2)
C(1) C(6) C(7) C(8) -177.6(2)
C(1) C(6) C(11) C(10) 178.4(2)
C(7) C(6) C(11) C(10) 2.8(3)
C(11) C(6) C(7) C(8) -2.0(3)
C(6) C(7) C(8) C(9) -0.3(4)
C(7) C(8) C(9) C(10) 1.8(4)
C(8) C(9) C(10) C(11) -1.0(4)
C(9) C(10) C(11) C(6) -1.3(4)
C(3) C(12) C(13) C(14) -177.3(2)
C(3) C(12) C(17) C(16) 176.2(2)
C(13) C(12) C(17) C(16) 0.6(3)
C(17) C(12) C(13) C(14) -1.7(3)
C(12) C(13) C(14) C(15) 1.5(4)
C(13) C(14) C(15) C(16) -0.1(3)
C(14) C(15) C(16) C(17) -1.0(4)
C(15) C(16) C(17) C(12) 0.8(4)
C(4) C(18) C(19) C(20) -179.7(2)
C(4) C(18) C(23) C(22) 179.1(2)
C(19) C(18) C(23) C(22) -0.6(3)
C(23) C(18) C(19) C(20) 0.0(2)
C(18) C(19) C(20) C(21) 0.2(3)
C(19) C(20) C(21) C(22) 0.2(3)
C(20) C(21) C(22) C(23) -0.8(4)
C(21) C(22) C(23) C(18) 1.0(4)
C(5) C(24) C(25) C(26) -178.4(2)
C(5) C(24) C(29) C(28) 178.0(2)
C(25) C(24) C(29) C(28) -1.0(3)
C(29) C(24) C(25) C(26) 0.6(3)
C(24) C(25) C(26) C(27) 0.5(3)
C(25) C(26) C(27) C(28) -1.2(3)
C(26) C(27) C(28) C(29) 0.8(4)
C(27) C(28) C(29) C(24) 0.3(3)
P(1) C(30) C(31) C(32) -142.8(2)
P(1) C(30) C(34) C(33) 154.4(2)
C(31) C(30) C(34) C(33) 29.6(3)
C(34) C(30) C(31) C(32) -18.5(2)
C(30) C(31) C(32) C(33) -0.2(4)
C(31) C(32) C(33) C(34) 19.8(5)
C(32) C(33) C(34) C(30) -30.8(4)
P(1) C(35) C(36) C(37) 168.72(19)
P(1) C(35) C(39) C(38) -171.69(19)
C(36) C(35) C(39) C(38) -40.7(2)
C(39) C(35) C(36) C(37) 39.3(2)
C(35) C(36) C(37) C(38) -22.8(3)
C(36) C(37) C(38) C(39) -2.5(3)
C(37) C(38) C(39) C(35) 26.7(3)
P(1) C(40) C(41) C(42) 167.56(19)
P(1) C(40) C(44) C(43) -149.00(19)
C(41) C(40) C(44) C(43) -19.5(2)
C(44) C(40) C(41) C(42) 35.4(2)
C(40) C(41) C(42) C(43) -38.8(3)
C(41) C(42) C(43) C(44) 27.0(3)
C(42) C(43) C(44) C(40) -4.2(3)
